data_7154666
loop_
_publ_author_name
'Toledo, Hila'
'Amar, Michal'
'Bar, Sukanta'
'Iron, Mark A.'
'Fridman, Natalia'
'Tumanskii, Boris'
'Shimon, Linda J. W.'
'Botoshansky, Mark'
'Szpilman, Alex M.'

_publ_section_title
;
 Synthesis and stability of cyclic \a-hydrogen nitroxides.
;
_journal_issue 43
_journal_name_full 'Organic &amp; biomolecular chemistry'
_journal_page_first 10726
_journal_page_last 10733
_journal_paper_doi 10.1039/c5ob01443c
_journal_volume 13
_journal_year 2015
_chemical_formula_moiety '2(C48 H70 N O3 Si2), 0.5(C6 H14)'
_chemical_formula_sum 'C49.5 H73.5 N O3 Si2'
_chemical_formula_weight 786.77
_chemical_name_systematic
; 
 ? 
;
_space_group_IT_number 14
_symmetry_cell_setting monoclinic
_symmetry_space_group_name_Hall '-P 2ybc'
_symmetry_space_group_name_H-M 'P 1 21/c 1'
_atom_sites_solution_hydrogens geom
_atom_sites_solution_primary direct
_atom_sites_solution_secondary difmap
_audit_block_doi 10.5517/cc11qvtf
_audit_creation_method SHELXL-97
_audit_update_record
;
2013-12-04 deposited with the CCDC.
2015-08-24 downloaded from the CCDC.
;
_cell_angle_alpha 90.00
_cell_angle_beta 131.6830(10)
_cell_angle_gamma 90.00
_cell_formula_units_Z 8
_cell_length_a 15.8707(3)
_cell_length_b 37.2414(7)
_cell_length_c 21.2432(4)
_cell_measurement_reflns_used 80183
_cell_measurement_temperature 100(2)
_cell_measurement_theta_max 27.59
_cell_measurement_theta_min 2.09
_cell_volume 9377.1(3)
_computing_cell_refinement 'Bruker Apex2'
_computing_data_collection 'Bruker Apex2'
_computing_data_reduction 'Bruker Apex2'
_computing_structure_refinement 'SHELXL-97 (Sheldrick, 1997)'
_computing_structure_solution 'SHELXS-97 (Sheldrick, 1990)'
_diffrn_ambient_temperature 100(2)
_diffrn_measured_fraction_theta_full 0.992
_diffrn_measured_fraction_theta_max 0.992
_diffrn_measurement_device_type 'Bruker KappaApexII CCD'
_diffrn_measurement_method 'phi and omega scans'
_diffrn_radiation_monochromator graphite
_diffrn_radiation_source 'fine-focus sealed tube'
_diffrn_radiation_type MoK\a
_diffrn_radiation_wavelength 0.71073
_diffrn_reflns_av_R_equivalents 0.0555
_diffrn_reflns_av_sigmaI/netI 0.0665
_diffrn_reflns_limit_h_max 20
_diffrn_reflns_limit_h_min -19
_diffrn_reflns_limit_k_max 46
_diffrn_reflns_limit_k_min -48
_diffrn_reflns_limit_l_max 27
_diffrn_reflns_limit_l_min -25
_diffrn_reflns_number 80183
_diffrn_reflns_theta_full 27.59
_diffrn_reflns_theta_max 27.59
_diffrn_reflns_theta_min 2.09
_exptl_absorpt_coefficient_mu 0.115
_exptl_absorpt_correction_T_max 0.9908
_exptl_absorpt_correction_T_min 0.9829
_exptl_absorpt_correction_type multi-scan
_exptl_absorpt_process_details SADABS
_exptl_crystal_colour colourless
_exptl_crystal_density_diffrn 1.115
_exptl_crystal_density_method 'not measured'
_exptl_crystal_description plate
_exptl_crystal_F_000 3436
_exptl_crystal_size_max 0.15
_exptl_crystal_size_mid 0.15
_exptl_crystal_size_min 0.08
_refine_diff_density_max 1.071
_refine_diff_density_min -0.720
_refine_diff_density_rms 0.064
_refine_ls_extinction_method none
_refine_ls_goodness_of_fit_ref 1.027
_refine_ls_hydrogen_treatment constr
_refine_ls_matrix_type full
_refine_ls_number_parameters 1103
_refine_ls_number_reflns 21575
_refine_ls_number_restraints 14
_refine_ls_restrained_S_all 1.034
_refine_ls_R_factor_all 0.0998
_refine_ls_R_factor_gt 0.0619
_refine_ls_shift/su_max 0.001
_refine_ls_shift/su_mean 0.000
_refine_ls_structure_factor_coef Fsqd
_refine_ls_weighting_details 'calc w=1/[\s^2^(Fo^2^)+(0.0819P)^2^+6.2093P] where P=(Fo^2^+2Fc^2^)/3'
_refine_ls_weighting_scheme calc
_refine_ls_wR_factor_gt 0.1528
_refine_ls_wR_factor_ref 0.1738
_reflns_number_gt 14626
_reflns_number_total 21575
_reflns_threshold_expression >2sigma(I)
_cod_data_source_file c5ob01443c2.cif
_cod_data_source_block sa1
_cod_depositor_comments
;
The following automatic conversions were performed:

'_symmetry_cell_setting' value 'Monoclinic' changed to 'monoclinic'
according to
/usr/data/users/saulius/crontab/automatic-downloads/rss-feeds/RSC/lib/dictionaries/cif_core.dic
dictionary named 'cif_core.dic' version 2.4.2 from 2011-04-26.

Automatic conversion script
Id: cif_fix_values 3271 2015-04-21 07:52:19Z andrius 

 Adding full bibliography for 7154666--7154672.cif.
;
_cod_original_sg_symbol_H-M P2(1)/c
_cod_original_formula_sum 'C49.50 H73.50 N O3 Si2'
_cod_database_code 7154666

loop_
_symmetry_equiv_pos_as_xyz
'x, y, z'
'-x, y+1/2, -z+1/2'
'-x, -y, -z'
'x, -y-1/2, z-1/2'

loop_
_atom_site_label
_atom_site_type_symbol
_atom_site_fract_x
_atom_site_fract_y
_atom_site_fract_z
_atom_site_U_iso_or_equiv
_atom_site_adp_type
_atom_site_occupancy
_atom_site_symmetry_multiplicity
_atom_site_calc_flag
_atom_site_refinement_flags
_atom_site_disorder_assembly
_atom_site_disorder_group
Si1 Si -0.39993(5) 0.138401(17) -0.27235(4) 0.02072(14) Uani 1 1 d . . .
Si2 Si -0.07594(5) 0.389001(17) -0.16619(4) 0.01985(14) Uani 1 1 d . . .
O1 O -0.41508(14) 0.18093(4) -0.30227(10) 0.0228(4) Uani 1 1 d . . .
O2 O -0.15873(14) 0.35307(4) -0.21394(10) 0.0220(3) Uani 1 1 d . . .
O3 O -0.46641(13) 0.29963(4) -0.41185(10) 0.0192(3) Uani 1 1 d . . .
N1 N -0.37852(15) 0.27698(5) -0.39553(11) 0.0158(4) Uani 1 1 d . . .
C1 C -0.37800(18) 0.21222(6) -0.25711(13) 0.0179(4) Uani 1 1 d . . .
C2 C -0.36245(19) 0.21462(6) -0.18356(14) 0.0206(5) Uani 1 1 d . . .
H2 H -0.3802 0.1946 -0.1665 0.025 Uiso 1 1 calc R . .
C3 C -0.32199(19) 0.24550(6) -0.13671(14) 0.0196(5) Uani 1 1 d . . .
H3 H -0.3164 0.2474 -0.0894 0.024 Uiso 1 1 calc R . .
C4 C -0.28847(18) 0.27464(6) -0.15864(13) 0.0175(4) Uani 1 1 d . . .
C5 C -0.30504(17) 0.27222(6) -0.23301(13) 0.0158(4) Uani 1 1 d . . .
C6 C -0.35983(18) 0.24154(6) -0.28651(13) 0.0160(4) Uani 1 1 d . . .
C7 C -0.23570(19) 0.30554(6) -0.10732(14) 0.0206(5) Uani 1 1 d . . .
H7 H -0.2277 0.3079 -0.0591 0.025 Uiso 1 1 calc R . .
C8 C -0.1961(2) 0.33201(6) -0.12620(14) 0.0224(5) Uani 1 1 d . . .
H8 H -0.1626 0.3529 -0.0920 0.027 Uiso 1 1 calc R . .
C9 C -0.20496(18) 0.32830(6) -0.19672(14) 0.0181(4) Uani 1 1 d . . .
C10 C -0.25850(17) 0.29912(6) -0.24969(13) 0.0159(4) Uani 1 1 d . . .
C11 C -0.4431(2) 0.11179(7) -0.36439(17) 0.0314(6) Uani 1 1 d . . .
H11 H -0.4404 0.0860 -0.3503 0.038 Uiso 1 1 calc R . .
C12 C -0.5640(3) 0.11911(8) -0.44665(17) 0.0411(7) Uani 1 1 d . . .
H12A H -0.5726 0.1447 -0.4605 0.062 Uiso 1 1 calc R . .
H12B H -0.6172 0.1123 -0.4397 0.062 Uiso 1 1 calc R . .
H12C H -0.5797 0.1049 -0.4923 0.062 Uiso 1 1 calc R . .
C13 C -0.3560(3) 0.11633(10) -0.3745(2) 0.0511(8) Uani 1 1 d . . .
H13A H -0.3777 0.1013 -0.4211 0.077 Uiso 1 1 calc R . .
H13B H -0.2813 0.1091 -0.3223 0.077 Uiso 1 1 calc R . .
H13C H -0.3537 0.1415 -0.3865 0.077 Uiso 1 1 calc R . .
C14 C -0.4962(2) 0.12936(7) -0.25053(17) 0.0297(6) Uani 1 1 d . . .
H14 H -0.4547 0.1371 -0.1912 0.036 Uiso 1 1 calc R . .
C15 C -0.5232(3) 0.08955(8) -0.2560(2) 0.0419(7) Uani 1 1 d . . .
H15A H -0.5617 0.0858 -0.2348 0.063 Uiso 1 1 calc R . .
H15B H -0.4529 0.0757 -0.2219 0.063 Uiso 1 1 calc R . .
H15C H -0.5722 0.0817 -0.3148 0.063 Uiso 1 1 calc R . .
C16 C -0.6048(2) 0.15139(8) -0.30744(18) 0.0374(7) Uani 1 1 d . . .
H16A H -0.6457 0.1456 -0.3665 0.056 Uiso 1 1 calc R . .
H16B H -0.5862 0.1770 -0.2977 0.056 Uiso 1 1 calc R . .
H16C H -0.6522 0.1457 -0.2945 0.056 Uiso 1 1 calc R . .
C17 C -0.2486(2) 0.12743(8) -0.17498(18) 0.0360(6) Uani 1 1 d . . .
H17 H -0.2327 0.1035 -0.1865 0.043 Uiso 1 1 calc R . .
C18 C -0.1634(2) 0.15286(8) -0.1609(2) 0.0436(7) Uani 1 1 d . . .
H18A H -0.1695 0.1763 -0.1433 0.065 Uiso 1 1 calc R . .
H18B H -0.1781 0.1555 -0.2133 0.065 Uiso 1 1 calc R . .
H18C H -0.0873 0.1432 -0.1168 0.065 Uiso 1 1 calc R . .
C19 C -0.2265(3) 0.12256(10) -0.0928(2) 0.0525(9) Uani 1 1 d . . .
H19A H -0.1480 0.1153 -0.0472 0.079 Uiso 1 1 calc R . .
H19B H -0.2770 0.1040 -0.1012 0.079 Uiso 1 1 calc R . .
H19C H -0.2405 0.1453 -0.0779 0.079 Uiso 1 1 calc R . .
C20 C -0.0044(2) 0.39320(7) -0.20902(17) 0.0305(6) Uani 1 1 d . . .
H20 H 0.0667 0.3789 -0.1705 0.037 Uiso 1 1 calc R . .
C21 C -0.0701(3) 0.37724(8) -0.29653(19) 0.0399(7) Uani 1 1 d . . .
H21A H -0.1423 0.3898 -0.3368 0.060 Uiso 1 1 calc R . .
H21B H -0.0840 0.3517 -0.2955 0.060 Uiso 1 1 calc R . .
H21C H -0.0264 0.3799 -0.3136 0.060 Uiso 1 1 calc R . .
C22 C 0.0327(3) 0.43208(8) -0.2065(2) 0.0446(8) Uani 1 1 d . . .
H22A H 0.0806 0.4318 -0.2203 0.067 Uiso 1 1 calc R . .
H22B H 0.0751 0.4421 -0.1499 0.067 Uiso 1 1 calc R . .
H22C H -0.0342 0.4469 -0.2477 0.067 Uiso 1 1 calc R . .
C23 C 0.03506(19) 0.38125(6) -0.04892(15) 0.0243(5) Uani 1 1 d . . .
H23 H -0.0027 0.3826 -0.0256 0.029 Uiso 1 1 calc R . .
C24 C 0.1262(2) 0.41054(7) -0.00574(17) 0.0325(6) Uani 1 1 d . . .
H24A H 0.1799 0.4068 0.0554 0.049 Uiso 1 1 calc R . .
H24B H 0.0907 0.4342 -0.0188 0.049 Uiso 1 1 calc R . .
H24C H 0.1661 0.4094 -0.0263 0.049 Uiso 1 1 calc R . .
C25 C 0.0895(2) 0.34399(7) -0.02769(17) 0.0358(6) Uani 1 1 d . . .
H25A H 0.1275 0.3420 -0.0497 0.054 Uiso 1 1 calc R . .
H25B H 0.0311 0.3255 -0.0535 0.054 Uiso 1 1 calc R . .
H25C H 0.1448 0.3407 0.0336 0.054 Uiso 1 1 calc R . .
C26 C -0.1647(2) 0.42909(6) -0.19185(15) 0.0256(5) Uani 1 1 d . . .
H26 H -0.1131 0.4503 -0.1642 0.031 Uiso 1 1 calc R . .
C27 C -0.2241(2) 0.42642(8) -0.15726(19) 0.0353(6) Uani 1 1 d . . .
H27A H -0.2651 0.4488 -0.1693 0.053 Uiso 1 1 calc R . .
H27B H -0.1678 0.4225 -0.0962 0.053 Uiso 1 1 calc R . .
H27C H -0.2773 0.4063 -0.1842 0.053 Uiso 1 1 calc R . .
C28 C -0.2534(2) 0.43707(7) -0.28694(17) 0.0350(6) Uani 1 1 d . . .
H28A H -0.3025 0.4161 -0.3167 0.053 Uiso 1 1 calc R . .
H28B H -0.2154 0.4424 -0.3079 0.053 Uiso 1 1 calc R . .
H28C H -0.2989 0.4578 -0.2968 0.053 Uiso 1 1 calc R . .
C29 C -0.38696(18) 0.24116(6) -0.36979(13) 0.0163(4) Uani 1 1 d . . .
H29 H -0.3270 0.2262 -0.3601 0.020 Uiso 1 1 calc R . .
C30 C -0.49933(19) 0.22509(6) -0.44731(13) 0.0185(5) Uani 1 1 d . . .
C31 C -0.4999(2) 0.20958(6) -0.50844(14) 0.0223(5) Uani 1 1 d . . .
C32 C -0.6004(2) 0.19596(6) -0.58275(15) 0.0280(6) Uani 1 1 d . . .
H32 H -0.6001 0.1857 -0.6235 0.034 Uiso 1 1 calc R . .
C33 C -0.7001(2) 0.19694(7) -0.59909(15) 0.0306(6) Uani 1 1 d . . .
C34 C -0.6991(2) 0.21272(6) -0.53975(15) 0.0266(5) Uani 1 1 d . . .
H34 H -0.7676 0.2138 -0.5506 0.032 Uiso 1 1 calc R . .
C35 C -0.60081(19) 0.22719(6) -0.46395(14) 0.0208(5) Uani 1 1 d . . .
C36 C -0.3957(2) 0.20819(7) -0.49744(17) 0.0296(6) Uani 1 1 d . . .
H36A H -0.4156 0.1987 -0.5489 0.044 Uiso 1 1 calc R . .
H36B H -0.3394 0.1925 -0.4498 0.044 Uiso 1 1 calc R . .
H36C H -0.3646 0.2324 -0.4865 0.044 Uiso 1 1 calc R . .
C37 C -0.8076(3) 0.18170(9) -0.68013(18) 0.0473(8) Uani 1 1 d . . .
H37A H -0.8001 0.1556 -0.6809 0.071 Uiso 1 1 calc R . .
H37B H -0.8212 0.1925 -0.7283 0.071 Uiso 1 1 calc R . .
H37C H -0.8711 0.1871 -0.6837 0.071 Uiso 1 1 calc R . .
C38 C -0.6143(2) 0.24479(7) -0.40708(15) 0.0247(5) Uani 1 1 d . . .
H38A H -0.5873 0.2284 -0.3608 0.037 Uiso 1 1 calc R . .
H38B H -0.6941 0.2503 -0.4395 0.037 Uiso 1 1 calc R . .
H38C H -0.5702 0.2670 -0.3840 0.037 Uiso 1 1 calc R . .
C39 C -0.27206(17) 0.29580(6) -0.32682(13) 0.0155(4) Uani 1 1 d . . .
H39 H -0.2812 0.3209 -0.3474 0.019 Uiso 1 1 calc R . .
C40 C -0.18004(18) 0.27863(6) -0.32210(13) 0.0170(4) Uani 1 1 d . . .
C41 C -0.09377(19) 0.25569(6) -0.25797(14) 0.0211(5) Uani 1 1 d . . .
C42 C -0.0224(2) 0.23975(7) -0.26694(15) 0.0248(5) Uani 1 1 d . . .
H42 H 0.0350 0.2240 -0.2240 0.030 Uiso 1 1 calc R . .
C43 C -0.0315(2) 0.24591(7) -0.33542(16) 0.0250(5) Uani 1 1 d . . .
C44 C -0.1148(2) 0.26944(6) -0.39679(15) 0.0226(5) Uani 1 1 d . . .
H44 H -0.1216 0.2745 -0.4438 0.027 Uiso 1 1 calc R . .
C45 C -0.18845(18) 0.28578(6) -0.39162(14) 0.0184(5) Uani 1 1 d . . .
C46 C -0.0707(2) 0.24662(7) -0.17825(15) 0.0273(5) Uani 1 1 d . . .
H46A H -0.0589 0.2688 -0.1485 0.041 Uiso 1 1 calc R . .
H46B H -0.0031 0.2316 -0.1418 0.041 Uiso 1 1 calc R . .
H46C H -0.1354 0.2336 -0.1928 0.041 Uiso 1 1 calc R . .
C47 C 0.0477(2) 0.22829(8) -0.34242(19) 0.0378(7) Uani 1 1 d . . .
H47A H 0.0053 0.2208 -0.4009 0.057 Uiso 1 1 calc R . .
H47B H 0.0825 0.2072 -0.3055 0.057 Uiso 1 1 calc R . .
H47C H 0.1066 0.2454 -0.3254 0.057 Uiso 1 1 calc R . .
C48 C -0.2769(2) 0.31091(6) -0.46244(15) 0.0229(5) Uani 1 1 d . . .
H48A H -0.2663 0.3130 -0.5028 0.034 Uiso 1 1 calc R . .
H48B H -0.2692 0.3346 -0.4392 0.034 Uiso 1 1 calc R . .
H48C H -0.3522 0.3013 -0.4911 0.034 Uiso 1 1 calc R . .
Si3 Si -0.89462(6) 0.074298(19) -1.25233(4) 0.02495(16) Uani 1 1 d . B .
Si4 Si -0.50081(7) 0.03969(2) -0.65938(5) 0.03461(19) Uani 1 1 d D . .
O4 O -0.76405(13) 0.08018(4) -1.15974(9) 0.0224(4) Uani 1 1 d . . .
O5 O -0.48951(14) 0.05693(4) -0.72578(10) 0.0240(4) Uani 1 1 d . C .
O6 O -0.45759(13) 0.12508(4) -0.88271(10) 0.0238(4) Uani 1 1 d . . .
N2 N -0.56988(15) 0.12797(5) -0.91343(11) 0.0192(4) Uani 1 1 d . C .
C49 C -0.7016(2) 0.05904(6) -1.08858(14) 0.0210(5) Uani 1 1 d . . .
C50 C -0.6910(2) 0.02199(6) -1.09529(15) 0.0268(5) Uani 1 1 d . . .
H50 H -0.7258 0.0118 -1.1487 0.032 Uiso 1 1 calc R . .
C51 C -0.6311(2) 0.00066(7) -1.02565(16) 0.0280(5) Uani 1 1 d . . .
H51 H -0.6212 -0.0241 -1.0303 0.034 Uiso 1 1 calc R . .
C52 C -0.5839(2) 0.01501(6) -0.94685(15) 0.0225(5) Uani 1 1 d . . .
C53 C -0.59292(19) 0.05246(6) -0.93956(14) 0.0188(5) Uani 1 1 d . . .
C54 C -0.64625(18) 0.07514(6) -1.01176(14) 0.0175(4) Uani 1 1 d . . .
C55 C -0.5332(2) -0.00701(6) -0.87552(16) 0.0268(5) Uani 1 1 d . . .
H55 H -0.5217 -0.0318 -0.8783 0.032 Uiso 1 1 calc R . .
C56 C -0.5006(2) 0.00673(7) -0.80278(16) 0.0259(5) Uani 1 1 d . C .
H56 H -0.4666 -0.0085 -0.7554 0.031 Uiso 1 1 calc R . .
C57 C -0.51713(19) 0.04338(6) -0.79754(14) 0.0206(5) Uani 1 1 d . . .
C58 C -0.55975(18) 0.06667(6) -0.86344(14) 0.0174(4) Uani 1 1 d . C .
C59 C -0.8941(2) 0.03751(7) -1.31304(16) 0.0307(6) Uani 1 1 d . . .
H59 H -0.8956 0.0143 -1.2900 0.037 Uiso 1 1 calc R . .
C60 C -0.9990(3) 0.03743(10) -1.40780(19) 0.0536(9) Uani 1 1 d . . .
H60A H -1.0014 0.0597 -1.4334 0.080 Uiso 1 1 calc R . .
H60B H -1.0671 0.0356 -1.4156 0.080 Uiso 1 1 calc R . .
H60C H -0.9954 0.0169 -1.4348 0.080 Uiso 1 1 calc R . .
C61 C -0.7887(3) 0.03646(8) -1.30185(19) 0.0404(7) Uani 1 1 d . . .
H61A H -0.7886 0.0144 -1.3268 0.061 Uiso 1 1 calc R . .
H61B H -0.7214 0.0371 -1.2416 0.061 Uiso 1 1 calc R . .
H61C H -0.7884 0.0573 -1.3299 0.061 Uiso 1 1 calc R . .
C62 C -0.9280(2) 0.12011(7) -1.29997(16) 0.0310(6) Uani 1 1 d . . .
H62 H -0.9104 0.1373 -1.2564 0.037 Uiso 1 1 calc R . .
C63 C -0.8506(2) 0.13027(7) -1.31634(17) 0.0339(6) Uani 1 1 d . . .
H63A H -0.8684 0.1153 -1.3618 0.051 Uiso 1 1 calc R . .
H63B H -0.7718 0.1264 -1.2650 0.051 Uiso 1 1 calc R . .
H63C H -0.8619 0.1556 -1.3327 0.051 Uiso 1 1 calc R . .
C64 C -1.0524(3) 0.12652(9) -1.3793(2) 0.0497(8) Uani 1 1 d . . .
H64A H -1.0625 0.1515 -1.3975 0.075 Uiso 1 1 calc R . .
H64B H -1.1003 0.1216 -1.3665 0.075 Uiso 1 1 calc R . .
H64C H -1.0736 0.1105 -1.4245 0.075 Uiso 1 1 calc R . .
C65 C -0.9889(3) 0.06188(11) -1.2314(3) 0.0583(10) Uani 1 1 d . . .
H65 H -0.9406 0.0442 -1.1844 0.070 Uiso 1 1 calc R A 1
C66 C -0.9982(3) 0.09210(10) -1.1875(2) 0.0529(9) Uani 1 1 d . B .
H66A H -1.0382 0.0833 -1.1701 0.079 Uiso 1 1 calc R . .
H66B H -1.0400 0.1123 -1.2266 0.079 Uiso 1 1 calc R . .
H66C H -0.9225 0.1001 -1.1378 0.079 Uiso 1 1 calc R . .
C67A C -1.0919(4) 0.04036(16) -1.2941(4) 0.0547(17) Uani 0.628(7) 1 d P B 1
H67A H -1.0725 0.0190 -1.3092 0.082 Uiso 0.628(7) 1 calc PR B 1
H67B H -1.1470 0.0549 -1.3446 0.082 Uiso 0.628(7) 1 calc PR B 1
H67C H -1.1244 0.0329 -1.2699 0.082 Uiso 0.628(7) 1 calc PR B 1
C67B C -0.9930(7) 0.0304(2) -1.2085(5) 0.042(2) Uiso 0.372(7) 1 d P B 2
H67D H -0.9220 0.0255 -1.1511 0.064 Uiso 0.372(7) 1 calc PR B 2
H67E H -1.0041 0.0124 -1.2470 0.064 Uiso 0.372(7) 1 calc PR B 2
H67F H -1.0558 0.0293 -1.2098 0.064 Uiso 0.372(7) 1 calc PR B 2
C68A C -0.6638(3) 0.02707(11) -0.7308(2) 0.0350(10) Uani 0.720(5) 1 d P C 1
H68A H -0.7068 0.0458 -0.7759 0.042 Uiso 0.720(5) 1 calc PR C 1
C69A C -0.6907(9) -0.0056(3) -0.7722(7) 0.086(3) Uani 0.720(5) 1 d P C 1
H69A H -0.6445 -0.0247 -0.7307 0.129 Uiso 0.720(5) 1 calc PR C 1
H69B H -0.6758 -0.0042 -0.8102 0.129 Uiso 0.720(5) 1 calc PR C 1
H69C H -0.7707 -0.0109 -0.8050 0.129 Uiso 0.720(5) 1 calc PR C 1
C70A C -0.7056(5) 0.02887(17) -0.6844(4) 0.0661(16) Uani 0.720(5) 1 d P C 1
H70A H -0.7877 0.0259 -0.7246 0.099 Uiso 0.720(5) 1 calc PR C 1
H70B H -0.6856 0.0522 -0.6563 0.099 Uiso 0.720(5) 1 calc PR C 1
H70C H -0.6705 0.0096 -0.6423 0.099 Uiso 0.720(5) 1 calc PR C 1
C68B C -0.5783(10) 0.0000(3) -0.6865(7) 0.042(3) Uani 0.280(5) 1 d P C 2
H68B H -0.5278 -0.0194 -0.6776 0.051 Uiso 0.280(5) 1 calc PR C 2
C69B C -0.699(2) -0.0093(5) -0.7754(17) 0.041(3) Uani 0.280(5) 1 d P C 2
H69D H -0.7310 -0.0300 -0.7692 0.061 Uiso 0.280(5) 1 calc PR C 2
H69E H -0.6908 -0.0150 -0.8162 0.061 Uiso 0.280(5) 1 calc PR C 2
H69F H -0.7492 0.0114 -0.7955 0.061 Uiso 0.280(5) 1 calc PR C 2
C70B C -0.5956(10) -0.0094(3) -0.6256(8) 0.041(3) Uani 0.280(5) 1 d P C 2
H70D H -0.6104 0.0126 -0.6090 0.061 Uiso 0.280(5) 1 calc PR C 2
H70E H -0.5275 -0.0211 -0.5755 0.061 Uiso 0.280(5) 1 calc PR C 2
H70F H -0.6599 -0.0258 -0.6535 0.061 Uiso 0.280(5) 1 calc PR C 2
C71A C -0.4191(3) -0.00180(10) -0.6060(2) 0.0303(9) Uani 0.703(4) 1 d PD C 1
H71 H -0.4614 -0.0215 -0.6486 0.036 Uiso 0.703(4) 1 calc PR C 1
C72A C -0.3021(10) -0.0020(3) -0.5746(12) 0.049(2) Uani 0.703(4) 1 d PD C 1
H72A H -0.2588 0.0179 -0.5351 0.073 Uiso 0.703(4) 1 calc PR C 1
H72B H -0.3060 0.0007 -0.6224 0.073 Uiso 0.703(4) 1 calc PR C 1
H72C H -0.2652 -0.0248 -0.5459 0.073 Uiso 0.703(4) 1 calc PR C 1
C73A C -0.4139(5) -0.01183(13) -0.5334(3) 0.0521(12) Uani 0.703(4) 1 d PD C 1
H73A H -0.3756 -0.0350 -0.5095 0.078 Uiso 0.703(4) 1 calc PR C 1
H73B H -0.4907 -0.0136 -0.5546 0.078 Uiso 0.703(4) 1 calc PR C 1
H73C H -0.3722 0.0067 -0.4896 0.078 Uiso 0.703(4) 1 calc PR C 1
C71B C -0.3451(7) 0.0269(3) -0.5642(5) 0.041(3) Uani 0.297(4) 1 d PD C 2
H71B H -0.3008 0.0468 -0.5618 0.049 Uiso 0.297(4) 1 calc PR C 2
C73B C -0.3055(11) 0.0273(3) -0.4731(6) 0.0521(12) Uani 0.297(4) 1 d PD C 2
H73D H -0.3517 0.0105 -0.4717 0.078 Uiso 0.297(4) 1 calc PR C 2
H73E H -0.3143 0.0516 -0.4603 0.078 Uiso 0.297(4) 1 calc PR C 2
H73F H -0.2261 0.0202 -0.4311 0.078 Uiso 0.297(4) 1 calc PR C 2
C72B C -0.292(3) -0.0065(7) -0.564(3) 0.049(2) Uani 0.297(4) 1 d PD C 2
H72D H -0.2172 -0.0100 -0.5080 0.073 Uiso 0.297(4) 1 calc PR C 2
H72E H -0.2834 -0.0040 -0.6057 0.073 Uiso 0.297(4) 1 calc PR C 2
H72F H -0.3396 -0.0273 -0.5786 0.073 Uiso 0.297(4) 1 calc PR C 2
C74A C -0.4680(4) 0.07738(13) -0.5919(3) 0.0313(12) Uani 0.666(4) 1 d PD C 1
H74A H -0.4712 0.0686 -0.5490 0.038 Uiso 0.666(4) 1 calc PR C 1
C75A C -0.5494(5) 0.10891(12) -0.6381(3) 0.0502(12) Uani 0.666(4) 1 d PD C 1
H75A H -0.5288 0.1275 -0.5974 0.075 Uiso 0.666(4) 1 calc PR C 1
H75B H -0.6265 0.1007 -0.6679 0.075 Uiso 0.666(4) 1 calc PR C 1
H75C H -0.5454 0.1188 -0.6788 0.075 Uiso 0.666(4) 1 calc PR C 1
C76A C -0.3483(4) 0.08983(14) -0.5452(3) 0.0505(11) Uani 0.666(4) 1 d PD C 1
H76A H -0.3442 0.1003 -0.5854 0.076 Uiso 0.666(4) 1 calc PR C 1
H76B H -0.2968 0.0693 -0.5170 0.076 Uiso 0.666(4) 1 calc PR C 1
H76C H -0.3266 0.1079 -0.5032 0.076 Uiso 0.666(4) 1 calc PR C 1
C74B C -0.5208(8) 0.0785(2) -0.6165(7) 0.043(3) Uani 0.334(4) 1 d PD C 2
H74B H -0.5070 0.0695 -0.5660 0.051 Uiso 0.334(4) 1 calc PR C 2
C75B C -0.6446(8) 0.0904(3) -0.6801(6) 0.0502(12) Uani 0.334(4) 1 d PD C 2
H75D H -0.6623 0.1043 -0.6510 0.075 Uiso 0.334(4) 1 calc PR C 2
H75E H -0.6934 0.0692 -0.7064 0.075 Uiso 0.334(4) 1 calc PR C 2
H75F H -0.6570 0.1054 -0.7236 0.075 Uiso 0.334(4) 1 calc PR C 2
C76B C -0.4405(9) 0.1097(3) -0.5863(7) 0.0505(11) Uani 0.334(4) 1 d PD C 2
H76D H -0.4482 0.1187 -0.6333 0.076 Uiso 0.334(4) 1 calc PR C 2
H76E H -0.3628 0.1016 -0.5408 0.076 Uiso 0.334(4) 1 calc PR C 2
H76F H -0.4586 0.1289 -0.5655 0.076 Uiso 0.334(4) 1 calc PR C 2
C77 C -0.65157(18) 0.11528(6) -1.00164(13) 0.0166(4) Uani 1 1 d . . .
H77 H -0.7277 0.1195 -1.0205 0.020 Uiso 1 1 calc R . .
C78 C -0.64377(18) 0.14116(6) -1.05349(13) 0.0167(4) Uani 1 1 d . . .
C79 C -0.57232(18) 0.13622(6) -1.07022(13) 0.0183(5) Uani 1 1 d . . .
C80 C -0.56723(19) 0.16303(6) -1.11336(14) 0.0203(5) Uani 1 1 d . . .
H80 H -0.5197 0.1594 -1.1252 0.024 Uiso 1 1 calc R . .
C81 C -0.62822(19) 0.19476(6) -1.13979(14) 0.0206(5) Uani 1 1 d . . .
C82 C -0.69614(19) 0.19958(6) -1.12083(14) 0.0203(5) Uani 1 1 d . . .
H82 H -0.7376 0.2213 -1.1372 0.024 Uiso 1 1 calc R . .
C83 C -0.70495(18) 0.17350(6) -1.07859(13) 0.0173(4) Uani 1 1 d . . .
C84 C -0.4986(2) 0.10343(6) -1.04392(16) 0.0238(5) Uani 1 1 d . . .
H84A H -0.5437 0.0842 -1.0852 0.036 Uiso 1 1 calc R . .
H84B H -0.4682 0.0953 -0.9884 0.036 Uiso 1 1 calc R . .
H84C H -0.4362 0.1096 -1.0412 0.036 Uiso 1 1 calc R . .
C85 C -0.6203(2) 0.22288(7) -1.18700(17) 0.0294(6) Uani 1 1 d . . .
H85A H -0.5422 0.2245 -1.1631 0.044 Uiso 1 1 calc R . .
H85B H -0.6439 0.2462 -1.1819 0.044 Uiso 1 1 calc R . .
H85C H -0.6696 0.2162 -1.2466 0.044 Uiso 1 1 calc R . .
C86 C -0.77936(19) 0.18147(6) -1.05915(15) 0.0221(5) Uani 1 1 d . . .
H86A H -0.8032 0.2067 -1.0723 0.033 Uiso 1 1 calc R . .
H86B H -0.7370 0.1770 -0.9993 0.033 Uiso 1 1 calc R . .
H86C H -0.8460 0.1659 -1.0934 0.033 Uiso 1 1 calc R . .
C87 C -0.57137(18) 0.10623(6) -0.85601(14) 0.0180(4) Uani 1 1 d . . .
H87 H -0.5021 0.1132 -0.7976 0.022 Uiso 1 1 calc R C .
C88 C -0.67117(19) 0.12043(6) -0.86720(14) 0.0191(5) Uani 1 1 d . C .
C89 C -0.6554(2) 0.15443(6) -0.83070(14) 0.0225(5) Uani 1 1 d . . .
C90 C -0.7449(2) 0.17086(7) -0.84426(16) 0.0297(6) Uani 1 1 d . C .
H90 H -0.7337 0.1938 -0.8201 0.036 Uiso 1 1 calc R . .
C91 C -0.8499(2) 0.15489(8) -0.89171(16) 0.0337(6) Uani 1 1 d . . .
C92 C -0.8633(2) 0.12133(8) -0.92503(15) 0.0293(6) Uani 1 1 d . C .
H92 H -0.9344 0.1097 -0.9566 0.035 Uiso 1 1 calc R . .
C93 C -0.7768(2) 0.10371(7) -0.91430(14) 0.0226(5) Uani 1 1 d . . .
C94 C -0.5439(2) 0.17385(7) -0.77785(16) 0.0271(5) Uani 1 1 d . C .
H94A H -0.5510 0.1972 -0.7605 0.041 Uiso 1 1 calc R . .
H94B H -0.5219 0.1775 -0.8110 0.041 Uiso 1 1 calc R . .
H94C H -0.4862 0.1595 -0.7278 0.041 Uiso 1 1 calc R . .
C95 C -0.9478(3) 0.17376(10) -0.9090(2) 0.0502(9) Uani 1 1 d . C .
H95A H -0.9957 0.1848 -0.9650 0.075 Uiso 1 1 calc R . .
H95B H -0.9190 0.1924 -0.8664 0.075 Uiso 1 1 calc R . .
H95C H -0.9920 0.1563 -0.9069 0.075 Uiso 1 1 calc R . .
C96 C -0.8064(2) 0.06759(7) -0.95690(16) 0.0265(5) Uani 1 1 d . C .
H96A H -0.8856 0.0621 -0.9873 0.040 Uiso 1 1 calc R . .
H96B H -0.7581 0.0491 -0.9143 0.040 Uiso 1 1 calc R . .
H96C H -0.7946 0.0682 -0.9967 0.040 Uiso 1 1 calc R . .
C97 C -0.0042(5) 0.49200(11) -0.4705(3) 0.0799(14) Uani 1 1 d . . .
H97A H 0.0659 0.4781 -0.4287 0.096 Uiso 1 1 calc R . .
H97B H -0.0033 0.5121 -0.4395 0.096 Uiso 1 1 calc R . .
C98 C -0.0963(5) 0.46918(13) -0.4994(3) 0.0938(16) Uani 1 1 d . . .
H98A H -0.0987 0.4490 -0.5308 0.113 Uiso 1 1 calc R . .
H98B H -0.1671 0.4830 -0.5398 0.113 Uiso 1 1 calc R . .
C99 C -0.0947(6) 0.45367(17) -0.4324(4) 0.120(2) Uani 1 1 d . . .
H99A H -0.0251 0.4399 -0.3916 0.180 Uiso 1 1 calc R . .
H99B H -0.1599 0.4378 -0.4591 0.180 Uiso 1 1 calc R . .
H99C H -0.0981 0.4733 -0.4033 0.180 Uiso 1 1 calc R . .

loop_
_atom_site_aniso_label
_atom_site_aniso_U_11
_atom_site_aniso_U_22
_atom_site_aniso_U_33
_atom_site_aniso_U_23
_atom_site_aniso_U_13
_atom_site_aniso_U_12
Si1 0.0243(3) 0.0141(3) 0.0222(3) -0.0013(2) 0.0148(3) 0.0002(2)
Si2 0.0212(3) 0.0149(3) 0.0223(3) -0.0025(2) 0.0140(3) -0.0043(2)
O1 0.0345(9) 0.0142(8) 0.0190(8) -0.0031(6) 0.0174(7) -0.0073(7)
O2 0.0285(9) 0.0162(8) 0.0212(8) -0.0039(6) 0.0165(7) -0.0075(7)
O3 0.0189(8) 0.0136(8) 0.0219(8) 0.0010(6) 0.0123(7) 0.0018(6)
N1 0.0163(9) 0.0114(9) 0.0172(9) 0.0007(7) 0.0101(7) 0.0013(7)
C1 0.0209(11) 0.0127(11) 0.0170(10) -0.0009(8) 0.0113(9) -0.0007(8)
C2 0.0269(12) 0.0165(11) 0.0203(11) 0.0015(9) 0.0165(10) -0.0031(9)
C3 0.0233(11) 0.0208(12) 0.0166(10) -0.0005(9) 0.0140(9) -0.0005(9)
C4 0.0180(10) 0.0154(11) 0.0165(10) -0.0003(8) 0.0104(9) 0.0001(8)
C5 0.0157(10) 0.0124(10) 0.0166(10) 0.0004(8) 0.0095(9) 0.0025(8)
C6 0.0182(10) 0.0125(10) 0.0154(10) 0.0002(8) 0.0103(9) 0.0007(8)
C7 0.0253(12) 0.0187(12) 0.0190(11) -0.0043(9) 0.0152(10) -0.0023(9)
C8 0.0263(12) 0.0168(12) 0.0212(11) -0.0058(9) 0.0146(10) -0.0039(9)
C9 0.0196(11) 0.0138(11) 0.0194(11) 0.0006(9) 0.0124(9) -0.0006(8)
C10 0.0159(10) 0.0145(11) 0.0151(10) -0.0002(8) 0.0094(9) 0.0013(8)
C11 0.0475(16) 0.0202(13) 0.0346(14) -0.0077(11) 0.0307(13) -0.0064(11)
C12 0.0566(19) 0.0297(15) 0.0266(14) -0.0061(12) 0.0234(14) -0.0077(13)
C13 0.062(2) 0.058(2) 0.0447(18) -0.0102(16) 0.0403(18) -0.0018(17)
C14 0.0434(15) 0.0228(13) 0.0286(13) -0.0018(10) 0.0262(12) -0.0048(11)
C15 0.060(2) 0.0300(16) 0.0522(18) -0.0008(14) 0.0444(17) -0.0085(14)
C16 0.0333(15) 0.0407(17) 0.0411(16) -0.0042(13) 0.0260(13) -0.0035(12)
C17 0.0326(14) 0.0356(16) 0.0351(15) -0.0010(12) 0.0205(13) 0.0059(12)
C18 0.0312(15) 0.0416(18) 0.0499(18) 0.0013(14) 0.0236(14) 0.0047(13)
C19 0.0487(19) 0.063(2) 0.0368(17) 0.0075(16) 0.0248(15) 0.0121(17)
C20 0.0351(14) 0.0287(14) 0.0365(14) -0.0010(11) 0.0276(13) -0.0057(11)
C21 0.0522(18) 0.0382(17) 0.0432(17) -0.0071(13) 0.0375(15) -0.0121(14)
C22 0.0533(19) 0.0433(18) 0.0496(18) -0.0072(15) 0.0394(16) -0.0202(15)
C23 0.0199(11) 0.0219(12) 0.0235(12) -0.0018(10) 0.0112(10) -0.0021(9)
C24 0.0263(13) 0.0334(15) 0.0288(13) -0.0086(11) 0.0146(11) -0.0096(11)
C25 0.0303(14) 0.0306(15) 0.0307(14) 0.0002(12) 0.0136(12) 0.0030(11)
C26 0.0255(12) 0.0158(12) 0.0280(12) -0.0023(10) 0.0147(11) -0.0039(10)
C27 0.0353(15) 0.0296(15) 0.0423(16) 0.0033(12) 0.0264(13) 0.0081(12)
C28 0.0343(15) 0.0249(14) 0.0331(14) 0.0057(11) 0.0171(12) 0.0006(11)
C29 0.0190(10) 0.0125(10) 0.0151(10) -0.0012(8) 0.0103(9) -0.0008(8)
C30 0.0237(11) 0.0121(11) 0.0156(10) -0.0009(8) 0.0114(9) -0.0040(9)
C31 0.0328(13) 0.0131(11) 0.0207(11) -0.0015(9) 0.0176(10) -0.0045(9)
C32 0.0423(15) 0.0171(12) 0.0199(12) -0.0038(9) 0.0188(11) -0.0073(11)
C33 0.0348(14) 0.0183(12) 0.0197(12) -0.0001(10) 0.0101(11) -0.0088(10)
C34 0.0250(12) 0.0206(12) 0.0241(12) 0.0036(10) 0.0121(10) -0.0053(10)
C35 0.0240(12) 0.0147(11) 0.0199(11) 0.0022(9) 0.0130(10) -0.0019(9)
C36 0.0444(16) 0.0243(13) 0.0313(13) -0.0080(11) 0.0298(13) -0.0046(11)
C37 0.0432(17) 0.0425(18) 0.0257(14) -0.0074(13) 0.0102(13) -0.0201(14)
C38 0.0226(12) 0.0261(13) 0.0258(12) 0.0036(10) 0.0162(10) 0.0018(10)
C39 0.0185(10) 0.0131(11) 0.0145(10) -0.0010(8) 0.0108(9) -0.0024(8)
C40 0.0183(10) 0.0127(11) 0.0187(10) -0.0019(8) 0.0117(9) -0.0026(8)
C41 0.0211(11) 0.0174(12) 0.0217(11) 0.0007(9) 0.0129(10) -0.0026(9)
C42 0.0215(12) 0.0216(12) 0.0276(12) 0.0038(10) 0.0147(10) 0.0033(9)
C43 0.0235(12) 0.0212(12) 0.0306(13) -0.0032(10) 0.0182(11) -0.0010(10)
C44 0.0249(12) 0.0239(13) 0.0219(11) -0.0033(10) 0.0168(10) -0.0037(10)
C45 0.0187(11) 0.0146(11) 0.0200(11) -0.0007(9) 0.0121(9) -0.0019(9)
C46 0.0244(12) 0.0300(14) 0.0254(12) 0.0129(11) 0.0157(11) 0.0102(10)
C47 0.0369(15) 0.0379(16) 0.0464(17) 0.0023(13) 0.0309(14) 0.0103(12)
C48 0.0270(12) 0.0232(12) 0.0212(11) 0.0050(10) 0.0173(10) 0.0033(10)
Si3 0.0230(3) 0.0265(4) 0.0217(3) -0.0048(3) 0.0133(3) -0.0038(3)
Si4 0.0563(5) 0.0299(4) 0.0410(4) 0.0117(3) 0.0422(4) 0.0144(4)
O4 0.0264(9) 0.0192(8) 0.0163(8) 0.0007(6) 0.0120(7) -0.0008(7)
O5 0.0300(9) 0.0253(9) 0.0189(8) 0.0011(7) 0.0173(7) 0.0016(7)
O6 0.0199(8) 0.0269(9) 0.0250(8) 0.0009(7) 0.0151(7) 0.0011(7)
N2 0.0163(9) 0.0228(10) 0.0167(9) -0.0001(8) 0.0102(8) -0.0027(8)
C49 0.0255(12) 0.0188(12) 0.0196(11) 0.0016(9) 0.0153(10) 0.0005(9)
C50 0.0373(14) 0.0200(12) 0.0228(12) -0.0028(10) 0.0198(11) 0.0017(10)
C51 0.0394(14) 0.0173(12) 0.0304(13) -0.0017(10) 0.0245(12) 0.0021(10)
C52 0.0290(12) 0.0162(11) 0.0248(12) 0.0026(9) 0.0189(10) 0.0032(9)
C53 0.0206(11) 0.0178(11) 0.0211(11) 0.0015(9) 0.0151(9) 0.0005(9)
C54 0.0203(11) 0.0148(11) 0.0198(11) 0.0005(9) 0.0144(9) 0.0008(9)
C55 0.0377(14) 0.0151(12) 0.0323(13) 0.0042(10) 0.0253(12) 0.0053(10)
C56 0.0324(13) 0.0238(13) 0.0258(12) 0.0083(10) 0.0211(11) 0.0060(10)
C57 0.0211(11) 0.0235(12) 0.0207(11) 0.0003(9) 0.0153(10) -0.0002(9)
C58 0.0189(11) 0.0179(11) 0.0193(11) 0.0004(9) 0.0143(9) 0.0003(9)
C59 0.0342(14) 0.0279(14) 0.0213(12) -0.0050(10) 0.0148(11) -0.0037(11)
C60 0.0511(19) 0.054(2) 0.0279(15) -0.0172(14) 0.0145(14) -0.0012(16)
C61 0.0564(19) 0.0325(16) 0.0408(16) 0.0007(13) 0.0359(16) 0.0072(14)
C62 0.0258(13) 0.0308(14) 0.0242(12) -0.0007(11) 0.0115(11) 0.0051(11)
C63 0.0378(15) 0.0277(14) 0.0291(14) 0.0011(11) 0.0193(12) 0.0016(11)
C64 0.0319(16) 0.050(2) 0.0388(17) 0.0055(15) 0.0116(13) 0.0084(14)
C65 0.057(2) 0.064(2) 0.076(3) -0.030(2) 0.054(2) -0.0288(18)
C66 0.0482(19) 0.071(2) 0.058(2) -0.0166(18) 0.0430(18) -0.0101(17)
C67A 0.041(3) 0.057(4) 0.067(4) -0.006(3) 0.037(3) -0.014(3)
C68A 0.031(2) 0.039(2) 0.031(2) 0.0012(17) 0.0190(17) 0.0010(17)
C69A 0.033(3) 0.149(9) 0.046(4) -0.001(5) 0.014(3) -0.008(5)
C70A 0.058(3) 0.090(4) 0.065(3) -0.010(3) 0.047(3) -0.012(3)
C68B 0.049(7) 0.055(7) 0.046(6) -0.020(5) 0.041(6) -0.019(5)
C69B 0.065(7) 0.018(4) 0.075(7) -0.010(4) 0.061(6) -0.012(4)
C70B 0.065(7) 0.018(4) 0.075(7) -0.010(4) 0.061(6) -0.012(4)
C71A 0.038(2) 0.030(2) 0.0268(19) 0.0110(16) 0.0235(17) 0.0127(16)
C72A 0.038(3) 0.056(3) 0.042(5) 0.008(4) 0.022(3) 0.013(2)
C73A 0.080(3) 0.050(3) 0.044(2) 0.026(2) 0.049(3) 0.028(2)
C71B 0.068(7) 0.030(5) 0.054(6) 0.013(5) 0.053(6) 0.013(5)
C73B 0.080(3) 0.050(3) 0.044(2) 0.026(2) 0.049(3) 0.028(2)
C72B 0.038(3) 0.056(3) 0.042(5) 0.008(4) 0.022(3) 0.013(2)
C74A 0.046(3) 0.029(2) 0.020(3) -0.001(2) 0.023(3) 0.000(2)
C75A 0.078(3) 0.030(2) 0.050(3) 0.0046(19) 0.046(3) 0.016(2)
C76A 0.059(3) 0.055(3) 0.048(3) -0.024(2) 0.039(2) -0.014(2)
C74B 0.056(8) 0.038(6) 0.028(6) 0.004(5) 0.025(6) 0.010(6)
C75B 0.078(3) 0.030(2) 0.050(3) 0.0046(19) 0.046(3) 0.016(2)
C76B 0.059(3) 0.055(3) 0.048(3) -0.024(2) 0.039(2) -0.014(2)
C77 0.0181(10) 0.0158(11) 0.0163(10) -0.0003(8) 0.0116(9) -0.0003(8)
C78 0.0171(10) 0.0171(11) 0.0136(10) -0.0013(8) 0.0093(9) -0.0019(8)
C79 0.0199(11) 0.0167(11) 0.0153(10) -0.0032(9) 0.0105(9) -0.0008(9)
C80 0.0224(11) 0.0229(12) 0.0198(11) -0.0039(9) 0.0158(10) -0.0034(9)
C81 0.0262(12) 0.0167(11) 0.0176(11) -0.0020(9) 0.0140(10) -0.0050(9)
C82 0.0233(11) 0.0165(11) 0.0171(10) -0.0011(9) 0.0117(9) 0.0009(9)
C83 0.0172(10) 0.0178(11) 0.0147(10) -0.0028(8) 0.0096(9) -0.0017(8)
C84 0.0268(12) 0.0204(12) 0.0316(13) 0.0009(10) 0.0226(11) 0.0032(10)
C85 0.0429(15) 0.0239(13) 0.0326(14) 0.0024(11) 0.0297(13) -0.0004(11)
C86 0.0228(11) 0.0204(12) 0.0245(12) 0.0015(9) 0.0164(10) 0.0043(9)
C87 0.0197(11) 0.0181(11) 0.0155(10) 0.0000(9) 0.0114(9) -0.0020(9)
C88 0.0239(11) 0.0186(12) 0.0177(10) 0.0026(9) 0.0150(10) 0.0021(9)
C89 0.0289(12) 0.0237(12) 0.0166(11) 0.0019(9) 0.0158(10) 0.0017(10)
C90 0.0389(15) 0.0253(13) 0.0247(12) -0.0006(10) 0.0211(12) 0.0078(11)
C91 0.0295(14) 0.0456(17) 0.0252(13) 0.0005(12) 0.0178(11) 0.0114(12)
C92 0.0203(12) 0.0445(16) 0.0213(12) -0.0007(11) 0.0131(10) 0.0018(11)
C93 0.0239(12) 0.0257(13) 0.0182(11) 0.0002(9) 0.0140(10) -0.0004(10)
C94 0.0373(14) 0.0209(13) 0.0273(13) -0.0062(10) 0.0232(12) -0.0063(10)
C95 0.0366(16) 0.066(2) 0.0417(17) -0.0083(16) 0.0236(14) 0.0154(15)
C96 0.0238(12) 0.0268(13) 0.0301(13) -0.0045(11) 0.0184(11) -0.0060(10)
C97 0.133(4) 0.042(2) 0.118(4) 0.030(2) 0.106(4) 0.040(3)
C98 0.143(5) 0.066(3) 0.096(4) 0.026(3) 0.089(4) 0.026(3)
C99 0.182(6) 0.120(5) 0.093(4) 0.003(3) 0.106(5) -0.027(4)

loop_
_atom_type_symbol
_atom_type_description
_atom_type_scat_dispersion_real
_atom_type_scat_dispersion_imag
_atom_type_scat_source
C C 0.0033 0.0016 'International Tables Vol C Tables 4.2.6.8 and 6.1.1.4'
H H 0.0000 0.0000 'International Tables Vol C Tables 4.2.6.8 and 6.1.1.4'
N N 0.0061 0.0033 'International Tables Vol C Tables 4.2.6.8 and 6.1.1.4'
O O 0.0106 0.0060 'International Tables Vol C Tables 4.2.6.8 and 6.1.1.4'
Si Si 0.0817 0.0704 'International Tables Vol C Tables 4.2.6.8 and 6.1.1.4'

loop_
_citation_id
_citation_doi
_citation_year
1 10.1038/ncomms7070 2015

loop_
_geom_angle_atom_site_label_1
_geom_angle_atom_site_label_2
_geom_angle_atom_site_label_3
_geom_angle
_geom_angle_site_symmetry_1
_geom_angle_site_symmetry_3
O1 Si1 C11 104.24(10) . .
O1 Si1 C17 112.20(11) . .
C11 Si1 C17 110.10(13) . .
O1 Si1 C14 109.07(10) . .
C11 Si1 C14 111.53(12) . .
C17 Si1 C14 109.63(13) . .
O2 Si2 C26 109.14(10) . .
O2 Si2 C20 104.98(10) . .
C26 Si2 C20 112.00(12) . .
O2 Si2 C23 110.31(10) . .
C26 Si2 C23 111.63(11) . .
C20 Si2 C23 108.58(12) . .
C1 O1 Si1 131.08(14) . .
C9 O2 Si2 136.34(15) . .
O3 N1 C29 107.52(15) . .
O3 N1 C39 104.12(15) . .
C29 N1 C39 112.72(16) . .
O1 C1 C6 118.56(19) . .
O1 C1 C2 120.43(19) . .
C6 C1 C2 121.0(2) . .
C3 C2 C1 120.6(2) . .
C3 C2 H2 119.7 . .
C1 C2 H2 119.7 . .
C2 C3 C4 120.1(2) . .
C2 C3 H3 120.0 . .
C4 C3 H3 120.0 . .
C7 C4 C3 121.9(2) . .
C7 C4 C5 119.0(2) . .
C3 C4 C5 119.0(2) . .
C4 C5 C10 119.29(19) . .
C4 C5 C6 120.0(2) . .
C10 C5 C6 120.51(19) . .
C1 C6 C5 118.22(19) . .
C1 C6 C29 122.51(19) . .
C5 C6 C29 119.08(19) . .
C8 C7 C4 120.9(2) . .
C8 C7 H7 119.5 . .
C4 C7 H7 119.5 . .
C7 C8 C9 120.0(2) . .
C7 C8 H8 120.0 . .
C9 C8 H8 120.0 . .
O2 C9 C10 117.50(19) . .
O2 C9 C8 121.5(2) . .
C10 C9 C8 121.0(2) . .
C9 C10 C5 119.5(2) . .
C9 C10 C39 121.10(19) . .
C5 C10 C39 119.34(18) . .
C12 C11 C13 112.4(2) . .
C12 C11 Si1 114.07(19) . .
C13 C11 Si1 110.40(19) . .
C12 C11 H11 106.5 . .
C13 C11 H11 106.5 . .
Si1 C11 H11 106.5 . .
C11 C12 H12A 109.5 . .
C11 C12 H12B 109.5 . .
H12A C12 H12B 109.5 . .
C11 C12 H12C 109.5 . .
H12A C12 H12C 109.5 . .
H12B C12 H12C 109.5 . .
C11 C13 H13A 109.5 . .
C11 C13 H13B 109.5 . .
H13A C13 H13B 109.5 . .
C11 C13 H13C 109.5 . .
H13A C13 H13C 109.5 . .
H13B C13 H13C 109.5 . .
C15 C14 C16 110.5(2) . .
C15 C14 Si1 112.55(19) . .
C16 C14 Si1 112.28(18) . .
C15 C14 H14 107.1 . .
C16 C14 H14 107.1 . .
Si1 C14 H14 107.1 . .
C14 C15 H15A 109.5 . .
C14 C15 H15B 109.5 . .
H15A C15 H15B 109.5 . .
C14 C15 H15C 109.5 . .
H15A C15 H15C 109.5 . .
H15B C15 H15C 109.5 . .
C14 C16 H16A 109.5 . .
C14 C16 H16B 109.5 . .
H16A C16 H16B 109.5 . .
C14 C16 H16C 109.5 . .
H16A C16 H16C 109.5 . .
H16B C16 H16C 109.5 . .
C18 C17 C19 110.4(3) . .
C18 C17 Si1 113.5(2) . .
C19 C17 Si1 115.4(2) . .
C18 C17 H17 105.5 . .
C19 C17 H17 105.5 . .
Si1 C17 H17 105.5 . .
C17 C18 H18A 109.5 . .
C17 C18 H18B 109.5 . .
H18A C18 H18B 109.5 . .
C17 C18 H18C 109.5 . .
H18A C18 H18C 109.5 . .
H18B C18 H18C 109.5 . .
C17 C19 H19A 109.5 . .
C17 C19 H19B 109.5 . .
H19A C19 H19B 109.5 . .
C17 C19 H19C 109.5 . .
H19A C19 H19C 109.5 . .
H19B C19 H19C 109.5 . .
C21 C20 C22 110.1(2) . .
C21 C20 Si2 114.53(18) . .
C22 C20 Si2 113.52(19) . .
C21 C20 H20 106.0 . .
C22 C20 H20 106.0 . .
Si2 C20 H20 106.0 . .
C20 C21 H21A 109.5 . .
C20 C21 H21B 109.5 . .
H21A C21 H21B 109.5 . .
C20 C21 H21C 109.5 . .
H21A C21 H21C 109.5 . .
H21B C21 H21C 109.5 . .
C20 C22 H22A 109.5 . .
C20 C22 H22B 109.5 . .
H22A C22 H22B 109.5 . .
C20 C22 H22C 109.5 . .
H22A C22 H22C 109.5 . .
H22B C22 H22C 109.5 . .
C25 C23 C24 110.1(2) . .
C25 C23 Si2 112.04(17) . .
C24 C23 Si2 111.20(17) . .
C25 C23 H23 107.8 . .
C24 C23 H23 107.8 . .
Si2 C23 H23 107.8 . .
C23 C24 H24A 109.5 . .
C23 C24 H24B 109.5 . .
H24A C24 H24B 109.5 . .
C23 C24 H24C 109.5 . .
H24A C24 H24C 109.5 . .
H24B C24 H24C 109.5 . .
C23 C25 H25A 109.5 . .
C23 C25 H25B 109.5 . .
H25A C25 H25B 109.5 . .
C23 C25 H25C 109.5 . .
H25A C25 H25C 109.5 . .
H25B C25 H25C 109.5 . .
C27 C26 C28 108.9(2) . .
C27 C26 Si2 113.10(17) . .
C28 C26 Si2 113.03(18) . .
C27 C26 H26 107.2 . .
C28 C26 H26 107.2 . .
Si2 C26 H26 107.2 . .
C26 C27 H27A 109.5 . .
C26 C27 H27B 109.5 . .
H27A C27 H27B 109.5 . .
C26 C27 H27C 109.5 . .
H27A C27 H27C 109.5 . .
H27B C27 H27C 109.5 . .
C26 C28 H28A 109.5 . .
C26 C28 H28B 109.5 . .
H28A C28 H28B 109.5 . .
C26 C28 H28C 109.5 . .
H28A C28 H28C 109.5 . .
H28B C28 H28C 109.5 . .
N1 C29 C6 113.38(17) . .
N1 C29 C30 106.36(16) . .
C6 C29 C30 118.82(18) . .
N1 C29 H29 105.8 . .
C6 C29 H29 105.8 . .
C30 C29 H29 105.8 . .
C35 C30 C31 119.1(2) . .
C35 C30 C29 124.8(2) . .
C31 C30 C29 116.0(2) . .
C32 C31 C30 119.4(2) . .
C32 C31 C36 118.3(2) . .
C30 C31 C36 122.3(2) . .
C33 C32 C31 122.2(2) . .
C33 C32 H32 118.9 . .
C31 C32 H32 118.9 . .
C32 C33 C34 117.9(2) . .
C32 C33 C37 120.9(3) . .
C34 C33 C37 121.2(3) . .
C33 C34 C35 122.6(2) . .
C33 C34 H34 118.7 . .
C35 C34 H34 118.7 . .
C30 C35 C34 118.7(2) . .
C30 C35 C38 124.9(2) . .
C34 C35 C38 116.3(2) . .
C31 C36 H36A 109.5 . .
C31 C36 H36B 109.5 . .
H36A C36 H36B 109.5 . .
C31 C36 H36C 109.5 . .
H36A C36 H36C 109.5 . .
H36B C36 H36C 109.5 . .
C33 C37 H37A 109.5 . .
C33 C37 H37B 109.5 . .
H37A C37 H37B 109.5 . .
C33 C37 H37C 109.5 . .
H37A C37 H37C 109.5 . .
H37B C37 H37C 109.5 . .
C35 C38 H38A 109.5 . .
C35 C38 H38B 109.5 . .
H38A C38 H38B 109.5 . .
C35 C38 H38C 109.5 . .
H38A C38 H38C 109.5 . .
H38B C38 H38C 109.5 . .
N1 C39 C10 110.74(17) . .
N1 C39 C40 106.20(16) . .
C10 C39 C40 121.38(18) . .
N1 C39 H39 105.8 . .
C10 C39 H39 105.8 . .
C40 C39 H39 105.8 . .
C41 C40 C45 118.7(2) . .
C41 C40 C39 126.0(2) . .
C45 C40 C39 115.30(19) . .
C42 C41 C40 118.7(2) . .
C42 C41 C46 116.3(2) . .
C40 C41 C46 125.0(2) . .
C43 C42 C41 123.0(2) . .
C43 C42 H42 118.5 . .
C41 C42 H42 118.5 . .
C42 C43 C44 117.5(2) . .
C42 C43 C47 121.3(2) . .
C44 C43 C47 121.2(2) . .
C45 C44 C43 122.0(2) . .
C45 C44 H44 119.0 . .
C43 C44 H44 119.0 . .
C44 C45 C40 120.0(2) . .
C44 C45 C48 117.7(2) . .
C40 C45 C48 122.3(2) . .
C41 C46 H46A 109.5 . .
C41 C46 H46B 109.5 . .
H46A C46 H46B 109.5 . .
C41 C46 H46C 109.5 . .
H46A C46 H46C 109.5 . .
H46B C46 H46C 109.5 . .
C43 C47 H47A 109.5 . .
C43 C47 H47B 109.5 . .
H47A C47 H47B 109.5 . .
C43 C47 H47C 109.5 . .
H47A C47 H47C 109.5 . .
H47B C47 H47C 109.5 . .
C45 C48 H48A 109.5 . .
C45 C48 H48B 109.5 . .
H48A C48 H48B 109.5 . .
C45 C48 H48C 109.5 . .
H48A C48 H48C 109.5 . .
H48B C48 H48C 109.5 . .
O4 Si3 C62 101.57(10) . .
O4 Si3 C65 108.26(14) . .
C62 Si3 C65 111.62(16) . .
O4 Si3 C59 109.56(10) . .
C62 Si3 C59 114.90(12) . .
C65 Si3 C59 110.41(14) . .
O5 Si4 C68B 119.6(3) . .
O5 Si4 C74A 103.6(2) . .
C68B Si4 C74A 132.7(4) . .
O5 Si4 C71A 114.62(13) . .
C68B Si4 C71A 63.2(4) . .
C74A Si4 C71A 116.5(2) . .
O5 Si4 C74B 105.5(4) . .
C68B Si4 C74B 120.5(5) . .
C74A Si4 C74B 19.7(3) . .
C71A Si4 C74B 129.4(4) . .
O5 Si4 C71B 101.4(3) . .
C68B Si4 C71B 105.2(5) . .
C74A Si4 C71B 82.5(3) . .
C71A Si4 C71B 42.9(3) . .
C74B Si4 C71B 101.3(4) . .
O5 Si4 C68A 105.18(13) . .
C68B Si4 C68A 44.2(4) . .
C74A Si4 C68A 109.1(2) . .
C71A Si4 C68A 107.18(18) . .
C74B Si4 C68A 89.9(3) . .
C71B Si4 C68A 147.2(3) . .
C49 O4 Si3 129.92(15) . .
C57 O5 Si4 131.68(15) . .
O6 N2 C87 106.24(16) . .
O6 N2 C77 109.21(16) . .
C87 N2 C77 112.91(17) . .
C54 C49 O4 118.7(2) . .
C54 C49 C50 121.5(2) . .
O4 C49 C50 119.8(2) . .
C51 C50 C49 120.4(2) . .
C51 C50 H50 119.8 . .
C49 C50 H50 119.8 . .
C50 C51 C52 120.4(2) . .
C50 C51 H51 119.8 . .
C52 C51 H51 119.8 . .
C51 C52 C55 121.9(2) . .
C51 C52 C53 119.3(2) . .
C55 C52 C53 118.7(2) . .
C52 C53 C58 119.9(2) . .
C52 C53 C54 119.5(2) . .
C58 C53 C54 120.3(2) . .
C49 C54 C53 118.0(2) . .
C49 C54 C77 123.0(2) . .
C53 C54 C77 118.46(19) . .
C56 C55 C52 121.0(2) . .
C56 C55 H55 119.5 . .
C52 C55 H55 119.5 . .
C55 C56 C57 120.2(2) . .
C55 C56 H56 119.9 . .
C57 C56 H56 119.9 . .
O5 C57 C58 118.3(2) . .
O5 C57 C56 120.4(2) . .
C58 C57 C56 121.3(2) . .
C57 C58 C53 118.6(2) . .
C57 C58 C87 121.3(2) . .
C53 C58 C87 120.17(19) . .
C61 C59 C60 108.9(2) . .
C61 C59 Si3 114.52(19) . .
C60 C59 Si3 113.8(2) . .
C61 C59 H59 106.3 . .
C60 C59 H59 106.3 . .
Si3 C59 H59 106.3 . .
C59 C60 H60A 109.5 . .
C59 C60 H60B 109.5 . .
H60A C60 H60B 109.5 . .
C59 C60 H60C 109.5 . .
H60A C60 H60C 109.5 . .
H60B C60 H60C 109.5 . .
C59 C61 H61A 109.5 . .
C59 C61 H61B 109.5 . .
H61A C61 H61B 109.5 . .
C59 C61 H61C 109.5 . .
H61A C61 H61C 109.5 . .
H61B C61 H61C 109.5 . .
C63 C62 C64 110.6(2) . .
C63 C62 Si3 111.53(18) . .
C64 C62 Si3 115.4(2) . .
C63 C62 H62 106.2 . .
C64 C62 H62 106.2 . .
Si3 C62 H62 106.2 . .
C62 C63 H63A 109.5 . .
C62 C63 H63B 109.5 . .
H63A C63 H63B 109.5 . .
C62 C63 H63C 109.5 . .
H63A C63 H63C 109.5 . .
H63B C63 H63C 109.5 . .
C62 C64 H64A 109.5 . .
C62 C64 H64B 109.5 . .
H64A C64 H64B 109.5 . .
C62 C64 H64C 109.5 . .
H64A C64 H64C 109.5 . .
H64B C64 H64C 109.5 . .
C67B C65 C67A 62.9(5) . .
C67B C65 C66 112.9(5) . .
C67A C65 C66 116.7(4) . .
C67B C65 Si3 124.2(5) . .
C67A C65 Si3 119.8(3) . .
C66 C65 Si3 112.2(2) . .
C67B C65 H65 38.8 . .
C67A C65 H65 101.3 . .
C66 C65 H65 101.3 . .
Si3 C65 H65 101.3 . .
C65 C66 H66A 109.5 . .
C65 C66 H66B 109.5 . .
H66A C66 H66B 109.5 . .
C65 C66 H66C 109.5 . .
H66A C66 H66C 109.5 . .
H66B C66 H66C 109.5 . .
C65 C67A H67A 109.5 . .
C65 C67A H67B 109.5 . .
C65 C67A H67C 109.5 . .
C65 C67B H67D 109.5 . .
C65 C67B H67E 109.5 . .
H67D C67B H67E 109.5 . .
C65 C67B H67F 109.5 . .
H67D C67B H67F 109.5 . .
H67E C67B H67F 109.5 . .
C69A C68A C70A 111.6(6) . .
C69A C68A Si4 112.5(5) . .
C70A C68A Si4 113.7(3) . .
C69A C68A H68A 106.1 . .
C70A C68A H68A 106.1 . .
Si4 C68A H68A 106.1 . .
C70B C68B C69B 101.7(11) . .
C70B C68B Si4 113.3(7) . .
C69B C68B Si4 126.7(10) . .
C70B C68B H68B 104.3 . .
C69B C68B H68B 104.3 . .
Si4 C68B H68B 104.3 . .
C68B C69B H69D 109.5 . .
C68B C69B H69E 109.5 . .
H69D C69B H69E 109.5 . .
C68B C69B H69F 109.5 . .
H69D C69B H69F 109.5 . .
H69E C69B H69F 109.5 . .
C68B C70B H70D 109.5 . .
C68B C70B H70E 109.5 . .
H70D C70B H70E 109.5 . .
C68B C70B H70F 109.5 . .
H70D C70B H70F 109.5 . .
H70E C70B H70F 109.5 . .
C72A C71A C73A 109.2(8) . .
C72A C71A Si4 115.7(5) . .
C73A C71A Si4 111.6(3) . .
C72A C71A H71 106.6 . .
C73A C71A H71 106.6 . .
Si4 C71A H71 106.6 . .
C72B C71B C73B 104(2) . .
C72B C71B Si4 122.0(18) . .
C73B C71B Si4 117.7(6) . .
C72B C71B H71B 103.6 . .
C73B C71B H71B 103.6 . .
Si4 C71B H71B 103.6 . .
C71B C73B H73D 109.5 . .
C71B C73B H73E 109.5 . .
H73D C73B H73E 109.5 . .
C71B C73B H73F 109.5 . .
H73D C73B H73F 109.5 . .
H73E C73B H73F 109.5 . .
C71B C72B H72D 109.5 . .
C71B C72B H72E 109.5 . .
H72D C72B H72E 109.5 . .
C71B C72B H72F 109.5 . .
H72D C72B H72F 109.5 . .
H72E C72B H72F 109.5 . .
C76A C74A C75A 110.0(4) . .
C76A C74A Si4 109.2(3) . .
C75A C74A Si4 114.2(3) . .
C76A C74A H74A 107.7 . .
C75A C74A H74A 107.7 . .
Si4 C74A H74A 107.7 . .
C76B C74B C75B 112.0(8) . .
C76B C74B Si4 115.9(7) . .
C75B C74B Si4 109.4(6) . .
C76B C74B H74B 106.3 . .
C75B C74B H74B 106.3 . .
Si4 C74B H74B 106.3 . .
C74B C75B H75D 109.5 . .
C74B C75B H75E 109.5 . .
H75D C75B H75E 109.5 . .
C74B C75B H75F 109.5 . .
H75D C75B H75F 109.5 . .
H75E C75B H75F 109.5 . .
C74B C76B H76D 109.5 . .
C74B C76B H76E 109.5 . .
H76D C76B H76E 109.5 . .
C74B C76B H76F 109.5 . .
H76D C76B H76F 109.5 . .
H76E C76B H76F 109.5 . .
N2 C77 C54 114.17(18) . .
N2 C77 C78 106.77(17) . .
C54 C77 C78 118.62(18) . .
N2 C77 H77 105.4 . .
C54 C77 H77 105.4 . .
C78 C77 H77 105.4 . .
C79 C78 C83 118.9(2) . .
C79 C78 C77 124.33(19) . .
C83 C78 C77 116.44(19) . .
C80 C79 C78 118.7(2) . .
C80 C79 C84 116.8(2) . .
C78 C79 C84 124.5(2) . .
C81 C80 C79 123.1(2) . .
C81 C80 H80 118.4 . .
C79 C80 H80 118.4 . .
C80 C81 C82 117.3(2) . .
C80 C81 C85 121.0(2) . .
C82 C81 C85 121.7(2) . .
C81 C82 C83 121.8(2) . .
C81 C82 H82 119.1 . .
C83 C82 H82 119.1 . .
C82 C83 C78 120.1(2) . .
C82 C83 C86 118.0(2) . .
C78 C83 C86 121.9(2) . .
C79 C84 H84A 109.5 . .
C79 C84 H84B 109.5 . .
H84A C84 H84B 109.5 . .
C79 C84 H84C 109.5 . .
H84A C84 H84C 109.5 . .
H84B C84 H84C 109.5 . .
C81 C85 H85A 109.5 . .
C81 C85 H85B 109.5 . .
H85A C85 H85B 109.5 . .
C81 C85 H85C 109.5 . .
H85A C85 H85C 109.5 . .
H85B C85 H85C 109.5 . .
C83 C86 H86A 109.5 . .
C83 C86 H86B 109.5 . .
H86A C86 H86B 109.5 . .
C83 C86 H86C 109.5 . .
H86A C86 H86C 109.5 . .
H86B C86 H86C 109.5 . .
N2 C87 C58 112.29(18) . .
N2 C87 C88 105.38(17) . .
C58 C87 C88 120.52(19) . .
N2 C87 H87 105.9 . .
C58 C87 H87 105.9 . .
C88 C87 H87 105.9 . .
C93 C88 C89 118.6(2) . .
C93 C88 C87 125.4(2) . .
C89 C88 C87 115.8(2) . .
C90 C89 C88 119.7(2) . .
C90 C89 C94 118.4(2) . .
C88 C89 C94 121.9(2) . .
C91 C90 C89 122.1(2) . .
C91 C90 H90 118.9 . .
C89 C90 H90 118.9 . .
C92 C91 C90 117.6(2) . .
C92 C91 C95 120.9(3) . .
C90 C91 C95 121.5(3) . .
C91 C92 C93 122.8(2) . .
C91 C92 H92 118.6 . .
C93 C92 H92 118.6 . .
C92 C93 C88 119.1(2) . .
C92 C93 C96 116.1(2) . .
C88 C93 C96 124.8(2) . .
C89 C94 H94A 109.5 . .
C89 C94 H94B 109.5 . .
H94A C94 H94B 109.5 . .
C89 C94 H94C 109.5 . .
H94A C94 H94C 109.5 . .
H94B C94 H94C 109.5 . .
C91 C95 H95A 109.5 . .
C91 C95 H95B 109.5 . .
H95A C95 H95B 109.5 . .
C91 C95 H95C 109.5 . .
H95A C95 H95C 109.5 . .
H95B C95 H95C 109.5 . .
C93 C96 H96A 109.5 . .
C93 C96 H96B 109.5 . .
H96A C96 H96B 109.5 . .
C93 C96 H96C 109.5 . .
H96A C96 H96C 109.5 . .
H96B C96 H96C 109.5 . .
C98 C97 C97 121.4(6) . 3_564
C98 C97 H97A 107.0 . .
C97 C97 H97A 107.0 3_564 .
C98 C97 H97B 107.0 . .
C97 C97 H97B 107.0 3_564 .
H97A C97 H97B 106.7 . .
C97 C98 C99 116.6(5) . .
C97 C98 H98A 108.1 . .
C99 C98 H98A 108.1 . .
C97 C98 H98B 108.1 . .
C99 C98 H98B 108.1 . .
H98A C98 H98B 107.3 . .
C98 C99 H99A 109.5 . .
C98 C99 H99B 109.5 . .
H99A C99 H99B 109.5 . .
C98 C99 H99C 109.5 . .
H99A C99 H99C 109.5 . .
H99B C99 H99C 109.5 . .

loop_
_geom_bond_atom_site_label_1
_geom_bond_atom_site_label_2
_geom_bond_distance
_geom_bond_site_symmetry_2
Si1 O1 1.6636(17) .
Si1 C11 1.869(3) .
Si1 C17 1.899(3) .
Si1 C14 1.899(3) .
Si2 O2 1.6655(16) .
Si2 C26 1.868(3) .
Si2 C20 1.876(3) .
Si2 C23 1.886(2) .
O1 C1 1.369(3) .
O2 C9 1.371(3) .
O3 N1 1.461(2) .
N1 C29 1.481(3) .
N1 C39 1.482(3) .
C1 C6 1.380(3) .
C1 C2 1.413(3) .
C2 C3 1.369(3) .
C2 H2 0.9500 .
C3 C4 1.417(3) .
C3 H3 0.9500 .
C4 C7 1.414(3) .
C4 C5 1.421(3) .
C5 C10 1.422(3) .
C5 C6 1.428(3) .
C6 C29 1.517(3) .
C7 C8 1.365(3) .
C7 H7 0.9500 .
C8 C9 1.415(3) .
C8 H8 0.9500 .
C9 C10 1.377(3) .
C10 C39 1.509(3) .
C11 C12 1.534(4) .
C11 C13 1.542(4) .
C11 H11 1.0000 .
C12 H12A 0.9800 .
C12 H12B 0.9800 .
C12 H12C 0.9800 .
C13 H13A 0.9800 .
C13 H13B 0.9800 .
C13 H13C 0.9800 .
C14 C15 1.526(4) .
C14 C16 1.527(4) .
C14 H14 1.0000 .
C15 H15A 0.9800 .
C15 H15B 0.9800 .
C15 H15C 0.9800 .
C16 H16A 0.9800 .
C16 H16B 0.9800 .
C16 H16C 0.9800 .
C17 C18 1.509(4) .
C17 C19 1.545(4) .
C17 H17 1.0000 .
C18 H18A 0.9800 .
C18 H18B 0.9800 .
C18 H18C 0.9800 .
C19 H19A 0.9800 .
C19 H19B 0.9800 .
C19 H19C 0.9800 .
C20 C21 1.522(4) .
C20 C22 1.550(4) .
C20 H20 1.0000 .
C21 H21A 0.9800 .
C21 H21B 0.9800 .
C21 H21C 0.9800 .
C22 H22A 0.9800 .
C22 H22B 0.9800 .
C22 H22C 0.9800 .
C23 C25 1.535(4) .
C23 C24 1.536(3) .
C23 H23 1.0000 .
C24 H24A 0.9800 .
C24 H24B 0.9800 .
C24 H24C 0.9800 .
C25 H25A 0.9800 .
C25 H25B 0.9800 .
C25 H25C 0.9800 .
C26 C27 1.535(4) .
C26 C28 1.539(3) .
C26 H26 1.0000 .
C27 H27A 0.9800 .
C27 H27B 0.9800 .
C27 H27C 0.9800 .
C28 H28A 0.9800 .
C28 H28B 0.9800 .
C28 H28C 0.9800 .
C29 C30 1.531(3) .
C29 H29 1.0000 .
C30 C35 1.403(3) .
C30 C31 1.416(3) .
C31 C32 1.394(3) .
C31 C36 1.509(3) .
C32 C33 1.377(4) .
C32 H32 0.9500 .
C33 C34 1.381(4) .
C33 C37 1.513(3) .
C34 C35 1.406(3) .
C34 H34 0.9500 .
C35 C38 1.510(3) .
C36 H36A 0.9800 .
C36 H36B 0.9800 .
C36 H36C 0.9800 .
C37 H37A 0.9800 .
C37 H37B 0.9800 .
C37 H37C 0.9800 .
C38 H38A 0.9800 .
C38 H38B 0.9800 .
C38 H38C 0.9800 .
C39 C40 1.535(3) .
C39 H39 1.0000 .
C40 C41 1.407(3) .
C40 C45 1.417(3) .
C41 C42 1.399(3) .
C41 C46 1.514(3) .
C42 C43 1.382(4) .
C42 H42 0.9500 .
C43 C44 1.387(3) .
C43 C47 1.510(3) .
C44 C45 1.385(3) .
C44 H44 0.9500 .
C45 C48 1.517(3) .
C46 H46A 0.9800 .
C46 H46B 0.9800 .
C46 H46C 0.9800 .
C47 H47A 0.9800 .
C47 H47B 0.9800 .
C47 H47C 0.9800 .
C48 H48A 0.9800 .
C48 H48B 0.9800 .
C48 H48C 0.9800 .
Si3 O4 1.6702(17) .
Si3 C62 1.871(3) .
Si3 C65 1.879(3) .
Si3 C59 1.885(3) .
Si4 O5 1.6645(17) .
Si4 C68B 1.757(11) .
Si4 C74A 1.818(5) .
Si4 C71A 1.843(3) .
Si4 C74B 1.845(8) .
Si4 C71B 1.943(7) .
Si4 C68A 1.999(4) .
O4 C49 1.376(3) .
O5 C57 1.372(3) .
O6 N2 1.438(2) .
N2 C87 1.477(3) .
N2 C77 1.478(3) .
C49 C54 1.374(3) .
C49 C50 1.409(3) .
C50 C51 1.361(3) .
C50 H50 0.9500 .
C51 C52 1.407(3) .
C51 H51 0.9500 .
C52 C55 1.412(3) .
C52 C53 1.421(3) .
C53 C58 1.428(3) .
C53 C54 1.434(3) .
C54 C77 1.521(3) .
C55 C56 1.362(3) .
C55 H55 0.9500 .
C56 C57 1.408(3) .
C56 H56 0.9500 .
C57 C58 1.382(3) .
C58 C87 1.506(3) .
C59 C61 1.526(4) .
C59 C60 1.538(4) .
C59 H59 1.0000 .
C60 H60A 0.9800 .
C60 H60B 0.9800 .
C60 H60C 0.9800 .
C61 H61A 0.9800 .
C61 H61B 0.9800 .
C61 H61C 0.9800 .
C62 C63 1.531(4) .
C62 C64 1.540(4) .
C62 H62 1.0000 .
C63 H63A 0.9800 .
C63 H63B 0.9800 .
C63 H63C 0.9800 .
C64 H64A 0.9800 .
C64 H64B 0.9800 .
C64 H64C 0.9800 .
C65 C67B 1.288(9) .
C65 C67A 1.481(6) .
C65 C66 1.530(5) .
C65 H65 1.0000 .
C66 H66A 0.9800 .
C66 H66B 0.9800 .
C66 H66C 0.9800 .
C67A H67A 0.9800 .
C67A H67B 0.9800 .
C67A H67C 0.9800 .
C67B H67D 0.9800 .
C67B H67E 0.9800 .
C67B H67F 0.9800 .
C68A C69A 1.393(12) .
C68A C70A 1.510(6) .
C68A H68A 1.0000 .
C69A H69A 0.9800 .
C69A H69B 0.9800 .
C69A H69C 0.9800 .
C70A H70A 0.9800 .
C70A H70B 0.9800 .
C70A H70C 0.9800 .
C68B C70B 1.530(14) .
C68B C69B 1.59(3) .
C68B H68B 1.0000 .
C69B H69D 0.9800 .
C69B H69E 0.9800 .
C69B H69F 0.9800 .
C70B H70D 0.9800 .
C70B H70E 0.9800 .
C70B H70F 0.9800 .
C71A C72A 1.499(9) .
C71A C73A 1.536(5) .
C71A H71 1.0000 .
C72A H72A 0.9800 .
C72A H72B 0.9800 .
C72A H72C 0.9800 .
C73A H73A 0.9800 .
C73A H73B 0.9800 .
C73A H73C 0.9800 .
C71B C72B 1.505(10) .
C71B C73B 1.588(11) .
C71B H71B 1.0000 .
C73B H73D 0.9800 .
C73B H73E 0.9800 .
C73B H73F 0.9800 .
C72B H72D 0.9800 .
C72B H72E 0.9800 .
C72B H72F 0.9800 .
C74A C76A 1.518(6) .
C74A C75A 1.525(5) .
C74A H74A 1.0000 .
C75A H75A 0.9800 .
C75A H75B 0.9800 .
C75A H75C 0.9800 .
C76A H76A 0.9800 .
C76A H76B 0.9800 .
C76A H76C 0.9800 .
C74B C76B 1.517(8) .
C74B C75B 1.533(8) .
C74B H74B 1.0000 .
C75B H75D 0.9800 .
C75B H75E 0.9800 .
C75B H75F 0.9800 .
C76B H76D 0.9800 .
C76B H76E 0.9800 .
C76B H76F 0.9800 .
C77 C78 1.529(3) .
C77 H77 1.0000 .
C78 C79 1.408(3) .
C78 C83 1.410(3) .
C79 C80 1.393(3) .
C79 C84 1.518(3) .
C80 C81 1.388(3) .
C80 H80 0.9500 .
C81 C82 1.391(3) .
C81 C85 1.512(3) .
C82 C83 1.391(3) .
C82 H82 0.9500 .
C83 C86 1.517(3) .
C84 H84A 0.9800 .
C84 H84B 0.9800 .
C84 H84C 0.9800 .
C85 H85A 0.9800 .
C85 H85B 0.9800 .
C85 H85C 0.9800 .
C86 H86A 0.9800 .
C86 H86B 0.9800 .
C86 H86C 0.9800 .
C87 C88 1.531(3) .
C87 H87 1.0000 .
C88 C93 1.403(3) .
C88 C89 1.417(3) .
C89 C90 1.390(3) .
C89 C94 1.508(3) .
C90 C91 1.382(4) .
C90 H90 0.9500 .
C91 C92 1.381(4) .
C91 C95 1.511(4) .
C92 C93 1.397(3) .
C92 H92 0.9500 .
C93 C96 1.511(3) .
C94 H94A 0.9800 .
C94 H94B 0.9800 .
C94 H94C 0.9800 .
C95 H95A 0.9800 .
C95 H95B 0.9800 .
C95 H95C 0.9800 .
C96 H96A 0.9800 .
C96 H96B 0.9800 .
C96 H96C 0.9800 .
C97 C98 1.429(7) .
C97 C97 1.472(8) 3_564
C97 H97A 0.9900 .
C97 H97B 0.9900 .
C98 C99 1.520(6) .
C98 H98A 0.9900 .
C98 H98B 0.9900 .
C99 H99A 0.9800 .
C99 H99B 0.9800 .
C99 H99C 0.9800 .

loop_
_geom_torsion_atom_site_label_1
_geom_torsion_atom_site_label_2
_geom_torsion_atom_site_label_3
_geom_torsion_atom_site_label_4
_geom_torsion
_geom_torsion_site_symmetry_1
C11 Si1 O1 C1 -166.6(2) .
C17 Si1 O1 C1 -47.5(2) .
C14 Si1 O1 C1 74.2(2) .
C26 Si2 O2 C9 -85.1(2) .
C20 Si2 O2 C9 154.7(2) .
C23 Si2 O2 C9 37.9(2) .
Si1 O1 C1 C6 153.29(17) .
Si1 O1 C1 C2 -28.8(3) .
O1 C1 C2 C3 177.9(2) .
C6 C1 C2 C3 -4.2(3) .
C1 C2 C3 C4 -4.0(3) .
C2 C3 C4 C7 -173.5(2) .
C2 C3 C4 C5 4.4(3) .
C7 C4 C5 C10 6.1(3) .
C3 C4 C5 C10 -171.8(2) .
C7 C4 C5 C6 -178.9(2) .
C3 C4 C5 C6 3.1(3) .
O1 C1 C6 C5 -170.53(19) .
C2 C1 C6 C5 11.6(3) .
O1 C1 C6 C29 4.3(3) .
C2 C1 C6 C29 -173.6(2) .
C4 C5 C6 C1 -11.0(3) .
C10 C5 C6 C1 163.9(2) .
C4 C5 C6 C29 174.03(19) .
C10 C5 C6 C29 -11.1(3) .
C3 C4 C7 C8 174.8(2) .
C5 C4 C7 C8 -3.1(3) .
C4 C7 C8 C9 -1.6(3) .
Si2 O2 C9 C10 -171.55(17) .
Si2 O2 C9 C8 7.1(3) .
C7 C8 C9 O2 -175.1(2) .
C7 C8 C9 C10 3.4(3) .
O2 C9 C10 C5 178.27(19) .
C8 C9 C10 C5 -0.3(3) .
O2 C9 C10 C39 -3.8(3) .
C8 C9 C10 C39 177.6(2) .
C4 C5 C10 C9 -4.4(3) .
C6 C5 C10 C9 -179.3(2) .
C4 C5 C10 C39 177.58(19) .
C6 C5 C10 C39 2.7(3) .
O1 Si1 C11 C12 -58.8(2) .
C17 Si1 C11 C12 -179.3(2) .
C14 Si1 C11 C12 58.7(2) .
O1 Si1 C11 C13 68.8(2) .
C17 Si1 C11 C13 -51.7(2) .
C14 Si1 C11 C13 -173.6(2) .
O1 Si1 C14 C15 157.90(19) .
C11 Si1 C14 C15 43.3(2) .
C17 Si1 C14 C15 -78.9(2) .
O1 Si1 C14 C16 32.5(2) .
C11 Si1 C14 C16 -82.1(2) .
C17 Si1 C14 C16 155.67(19) .
O1 Si1 C17 C18 -21.6(2) .
C11 Si1 C17 C18 94.0(2) .
C14 Si1 C17 C18 -142.9(2) .
O1 Si1 C17 C19 107.3(2) .
C11 Si1 C17 C19 -137.1(2) .
C14 Si1 C17 C19 -14.1(3) .
O2 Si2 C20 C21 26.4(2) .
C26 Si2 C20 C21 -91.9(2) .
C23 Si2 C20 C21 144.3(2) .
O2 Si2 C20 C22 154.0(2) .
C26 Si2 C20 C22 35.7(2) .
C23 Si2 C20 C22 -88.1(2) .
O2 Si2 C23 C25 44.9(2) .
C26 Si2 C23 C25 166.45(18) .
C20 Si2 C23 C25 -69.6(2) .
O2 Si2 C23 C24 168.64(17) .
C26 Si2 C23 C24 -69.8(2) .
C20 Si2 C23 C24 54.1(2) .
O2 Si2 C26 C27 64.4(2) .
C20 Si2 C26 C27 -179.82(18) .
C23 Si2 C26 C27 -57.8(2) .
O2 Si2 C26 C28 -60.0(2) .
C20 Si2 C26 C28 55.8(2) .
C23 Si2 C26 C28 177.84(17) .
O3 N1 C29 C6 -65.5(2) .
C39 N1 C29 C6 48.6(2) .
O3 N1 C29 C30 66.85(19) .
C39 N1 C29 C30 -178.98(17) .
C1 C6 C29 N1 170.62(19) .
C5 C6 C29 N1 -14.6(3) .
C1 C6 C29 C30 44.6(3) .
C5 C6 C29 C30 -140.6(2) .
N1 C29 C30 C35 -94.9(2) .
C6 C29 C30 C35 34.4(3) .
N1 C29 C30 C31 80.1(2) .
C6 C29 C30 C31 -150.5(2) .
C35 C30 C31 C32 -1.6(3) .
C29 C30 C31 C32 -176.9(2) .
C35 C30 C31 C36 176.5(2) .
C29 C30 C31 C36 1.2(3) .
C30 C31 C32 C33 -0.2(4) .
C36 C31 C32 C33 -178.3(2) .
C31 C32 C33 C34 1.3(4) .
C31 C32 C33 C37 -179.6(2) .
C32 C33 C34 C35 -0.8(4) .
C37 C33 C34 C35 -179.9(2) .
C31 C30 C35 C34 2.1(3) .
C29 C30 C35 C34 176.9(2) .
C31 C30 C35 C38 -176.4(2) .
C29 C30 C35 C38 -1.6(4) .
C33 C34 C35 C30 -0.9(3) .
C33 C34 C35 C38 177.7(2) .
O3 N1 C39 C10 60.1(2) .
C29 N1 C39 C10 -56.1(2) .
O3 N1 C39 C40 -166.27(15) .
C29 N1 C39 C40 77.5(2) .
C9 C10 C39 N1 -147.4(2) .
C5 C10 C39 N1 30.5(3) .
C9 C10 C39 C40 87.1(3) .
C5 C10 C39 C40 -94.9(2) .
N1 C39 C40 C41 -108.0(2) .
C10 C39 C40 C41 19.5(3) .
N1 C39 C40 C45 68.9(2) .
C10 C39 C40 C45 -163.57(19) .
C45 C40 C41 C42 -2.4(3) .
C39 C40 C41 C42 174.4(2) .
C45 C40 C41 C46 177.4(2) .
C39 C40 C41 C46 -5.7(4) .
C40 C41 C42 C43 1.0(4) .
C46 C41 C42 C43 -178.8(2) .
C41 C42 C43 C44 0.9(4) .
C41 C42 C43 C47 179.7(2) .
C42 C43 C44 C45 -1.4(4) .
C47 C43 C44 C45 179.8(2) .
C43 C44 C45 C40 0.0(3) .
C43 C44 C45 C48 -179.7(2) .
C41 C40 C45 C44 2.0(3) .
C39 C40 C45 C44 -175.2(2) .
C41 C40 C45 C48 -178.4(2) .
C39 C40 C45 C48 4.4(3) .
C62 Si3 O4 C49 164.7(2) .
C65 Si3 O4 C49 47.1(2) .
C59 Si3 O4 C49 -73.4(2) .
C68B Si4 O5 C57 -10.7(5) .
C74A Si4 O5 C57 -170.8(2) .
C71A Si4 O5 C57 61.2(3) .
C74B Si4 O5 C57 -150.5(3) .
C71B Si4 O5 C57 104.3(4) .
C68A Si4 O5 C57 -56.3(2) .
Si3 O4 C49 C54 -133.2(2) .
Si3 O4 C49 C50 49.9(3) .
C54 C49 C50 C51 4.4(4) .
O4 C49 C50 C51 -178.8(2) .
C49 C50 C51 C52 3.2(4) .
C50 C51 C52 C55 172.2(2) .
C50 C51 C52 C53 -4.1(4) .
C51 C52 C53 C58 171.2(2) .
C55 C52 C53 C58 -5.2(3) .
C51 C52 C53 C54 -2.3(3) .
C55 C52 C53 C54 -178.7(2) .
O4 C49 C54 C53 172.57(19) .
C50 C49 C54 C53 -10.6(3) .
O4 C49 C54 C77 0.5(3) .
C50 C49 C54 C77 177.3(2) .
C52 C53 C54 C49 9.5(3) .
C58 C53 C54 C49 -164.0(2) .
C52 C53 C54 C77 -178.1(2) .
C58 C53 C54 C77 8.4(3) .
C51 C52 C55 C56 -171.7(2) .
C53 C52 C55 C56 4.5(4) .
C52 C55 C56 C57 0.1(4) .
Si4 O5 C57 C58 143.58(19) .
Si4 O5 C57 C56 -37.3(3) .
C55 C56 C57 O5 176.8(2) .
C55 C56 C57 C58 -4.1(4) .
O5 C57 C58 C53 -177.50(19) .
C56 C57 C58 C53 3.4(3) .
O5 C57 C58 C87 2.5(3) .
C56 C57 C58 C87 -176.6(2) .
C52 C53 C58 C57 1.3(3) .
C54 C53 C58 C57 174.8(2) .
C52 C53 C58 C87 -178.8(2) .
C54 C53 C58 C87 -5.3(3) .
O4 Si3 C59 C61 -36.2(2) .
C62 Si3 C59 C61 77.4(2) .
C65 Si3 C59 C61 -155.3(2) .
O4 Si3 C59 C60 -162.3(2) .
C62 Si3 C59 C60 -48.8(3) .
C65 Si3 C59 C60 78.5(3) .
O4 Si3 C62 C63 64.43(19) .
C65 Si3 C62 C63 179.59(19) .
C59 Si3 C62 C63 -53.7(2) .
O4 Si3 C62 C64 -168.3(2) .
C65 Si3 C62 C64 -53.1(3) .
C59 Si3 C62 C64 73.6(3) .
O4 Si3 C65 C67B -77.7(6) .
C62 Si3 C65 C67B 171.3(5) .
C59 Si3 C65 C67B 42.2(6) .
O4 Si3 C65 C67A -153.5(4) .
C62 Si3 C65 C67A 95.5(4) .
C59 Si3 C65 C67A -33.6(4) .
O4 Si3 C65 C66 64.0(3) .
C62 Si3 C65 C66 -47.0(3) .
C59 Si3 C65 C66 -176.1(3) .
O5 Si4 C68A C69A 81.1(6) .
C68B Si4 C68A C69A -35.9(8) .
C74A Si4 C68A C69A -168.3(6) .
C71A Si4 C68A C69A -41.3(6) .
C74B Si4 C68A C69A -172.9(7) .
C71B Si4 C68A C69A -61.9(8) .
O5 Si4 C68A C70A -150.8(3) .
C68B Si4 C68A C70A 92.2(6) .
C74A Si4 C68A C70A -40.2(4) .
C71A Si4 C68A C70A 86.8(4) .
C74B Si4 C68A C70A -44.7(5) .
C71B Si4 C68A C70A 66.2(7) .
O5 Si4 C68B C70B -171.5(7) .
C74A Si4 C68B C70B -18.3(12) .
C71A Si4 C68B C70B 84.0(9) .
C74B Si4 C68B C70B -37.8(11) .
C71B Si4 C68B C70B 75.6(9) .
C68A Si4 C68B C70B -90.2(9) .
O5 Si4 C68B C69B -44.9(13) .
C74A Si4 C68B C69B 108.2(12) .
C71A Si4 C68B C69B -149.4(13) .
C74B Si4 C68B C69B 88.8(12) .
C71B Si4 C68B C69B -157.9(12) .
C68A Si4 C68B C69B 36.4(11) .
O5 Si4 C71A C72A 42.7(8) .
C68B Si4 C71A C72A 154.8(9) .
C74A Si4 C71A C72A -78.5(8) .
C74B Si4 C71A C72A -96.5(9) .
C71B Si4 C71A C72A -37.3(9) .
C68A Si4 C71A C72A 159.0(8) .
O5 Si4 C71A C73A 168.4(3) .
C68B Si4 C71A C73A -79.5(5) .
C74A Si4 C71A C73A 47.2(4) .
C74B Si4 C71A C73A 29.2(6) .
C71B Si4 C71A C73A 88.4(5) .
C68A Si4 C71A C73A -75.3(4) .
O5 Si4 C71B C72B -79(2) .
C68B Si4 C71B C72B 47(2) .
C74A Si4 C71B C72B 179(2) .
C71A Si4 C71B C72B 35(2) .
C74B Si4 C71B C72B 173(2) .
C68A Si4 C71B C72B 65(2) .
O5 Si4 C71B C73B 150.9(7) .
C68B Si4 C71B C73B -83.9(8) .
C74A Si4 C71B C73B 48.4(8) .
C71A Si4 C71B C73B -95.1(8) .
C74B Si4 C71B C73B 42.3(9) .
C68A Si4 C71B C73B -65.5(10) .
O5 Si4 C74A C76A -61.7(4) .
C68B Si4 C74A C76A 142.2(6) .
C71A Si4 C74A C76A 65.2(4) .
C74B Si4 C74A C76A -159.8(17) .
C71B Si4 C74A C76A 38.3(4) .
C68A Si4 C74A C76A -173.3(3) .
O5 Si4 C74A C75A 61.9(4) .
C68B Si4 C74A C75A -94.2(7) .
C71A Si4 C74A C75A -171.2(4) .
C74B Si4 C74A C75A -36.2(13) .
C71B Si4 C74A C75A 161.9(5) .
C68A Si4 C74A C75A -49.7(5) .
O5 Si4 C74B C76B -47.2(8) .
C68B Si4 C74B C76B 173.5(8) .
C74A Si4 C74B C76B 39.8(12) .
C71A Si4 C74B C76B 94.7(9) .
C71B Si4 C74B C76B 58.1(9) .
C68A Si4 C74B C76B -153.0(8) .
O5 Si4 C74B C75B 80.4(8) .
C68B Si4 C74B C75B -58.9(10) .
C74A Si4 C74B C75B 167(2) .
C71A Si4 C74B C75B -137.7(6) .
C71B Si4 C74B C75B -174.2(8) .
C68A Si4 C74B C75B -25.3(8) .
O6 N2 C77 C54 68.7(2) .
C87 N2 C77 C54 -49.3(2) .
O6 N2 C77 C78 -64.4(2) .
C87 N2 C77 C78 177.62(17) .
C49 C54 C77 N2 -169.1(2) .
C53 C54 C77 N2 18.9(3) .
C49 C54 C77 C78 -41.9(3) .
C53 C54 C77 C78 146.1(2) .
N2 C77 C78 C79 91.8(2) .
C54 C77 C78 C79 -38.9(3) .
N2 C77 C78 C83 -82.0(2) .
C54 C77 C78 C83 147.3(2) .
C83 C78 C79 C80 -1.9(3) .
C77 C78 C79 C80 -175.6(2) .
C83 C78 C79 C84 177.7(2) .
C77 C78 C79 C84 4.0(3) .
C78 C79 C80 C81 0.9(3) .
C84 C79 C80 C81 -178.7(2) .
C79 C80 C81 C82 0.7(3) .
C79 C80 C81 C85 -179.5(2) .
C80 C81 C82 C83 -1.3(3) .
C85 C81 C82 C83 179.0(2) .
C81 C82 C83 C78 0.2(3) .
C81 C82 C83 C86 178.8(2) .
C79 C78 C83 C82 1.4(3) .
C77 C78 C83 C82 175.53(19) .
C79 C78 C83 C86 -177.1(2) .
C77 C78 C83 C86 -3.0(3) .
O6 N2 C87 C58 -68.0(2) .
C77 N2 C87 C58 51.7(2) .
O6 N2 C87 C88 159.02(16) .
C77 N2 C87 C88 -81.3(2) .
C57 C58 C87 N2 155.1(2) .
C53 C58 C87 N2 -24.8(3) .
C57 C58 C87 C88 -79.8(3) .
C53 C58 C87 C88 100.3(2) .
N2 C87 C88 C93 102.4(2) .
C58 C87 C88 C93 -25.9(3) .
N2 C87 C88 C89 -73.4(2) .
C58 C87 C88 C89 158.3(2) .
C93 C88 C89 C90 -1.9(3) .
C87 C88 C89 C90 174.2(2) .
C93 C88 C89 C94 178.8(2) .
C87 C88 C89 C94 -5.1(3) .
C88 C89 C90 C91 0.9(4) .
C94 C89 C90 C91 -179.8(2) .
C89 C90 C91 C92 0.8(4) .
C89 C90 C91 C95 -177.3(3) .
C90 C91 C92 C93 -1.6(4) .
C95 C91 C92 C93 176.6(3) .
C91 C92 C93 C88 0.6(4) .
C91 C92 C93 C96 -178.3(2) .
C89 C88 C93 C92 1.2(3) .
C87 C88 C93 C92 -174.5(2) .
C89 C88 C93 C96 180.0(2) .
C87 C88 C93 C96 4.3(4) .
C97 C97 C98 C99 178.9(5) 3_564
